data_4126642
loop_
_publ_author_name
'Hansmann, Max M.'
'Melaimi, Mohand'
'Bertrand, Guy'

_publ_section_title
;
 A Crystalline Monomeric Allenyl/Propargyl Radical.
;
_journal_name_full 'Journal of the American Chemical Society'
_journal_paper_doi 10.1021/jacs.7b09622
_journal_year 2017
_chemical_formula_moiety '1(C70 H96 N2)'
_chemical_formula_sum 'C70 H96 N2'
_chemical_formula_weight 965.48
_space_group_crystal_system triclinic
_space_group_IT_number 1
_space_group_name_Hall 'P 1'
_space_group_name_H-M_alt 'P 1'
_symmetry_space_group_name_Hall 'P 1'
_symmetry_space_group_name_H-M 'P 1'
_atom_sites_solution_hydrogens geom
_audit_creation_date 2017-08-11
_audit_creation_method
;
Olex2 1.2
(compiled 2017.08.10 svn.r3458 for OlexSys, GUI svn.r5375)
;
_cell_angle_alpha 78.446(3)
_cell_angle_beta 84.586(3)
_cell_angle_gamma 88.562(3)
_cell_formula_units_Z 2
_cell_length_a 12.5961(12)
_cell_length_b 15.6929(16)
_cell_length_c 16.3566(17)
_cell_measurement_reflns_used 9927
_cell_measurement_temperature 100(2)
_cell_measurement_theta_max 20.41
_cell_measurement_theta_min 2.22
_cell_volume 3153.5(5)
_computing_cell_refinement 'SAINT v8.34A (Bruker, 2013)'
_computing_data_collection 'APEX2 v2013.6-2 (Bruker, 2013)'
_computing_data_reduction 'SAINT v8.34A (Bruker, 2013)'
_computing_molecular_graphics 'Olex2 (Dolomanov et al., 2009)'
_computing_publication_material 'Olex2 (Dolomanov et al., 2009)'
_computing_structure_refinement 'XL (Sheldrick, 2008)'
_diffrn_ambient_temperature 100.0
_diffrn_detector 'Bruker APEX-II CCD'
_diffrn_detector_area_resol_mean 7.9
_diffrn_detector_type 'CCD Area Detector'
_diffrn_measured_fraction_theta_full 1.000
_diffrn_measured_fraction_theta_max 1.000
_diffrn_measurement_device 'Kappa Four-Circle Diffractometer'
_diffrn_measurement_device_type 'Bruker APEX II Ultra'
_diffrn_measurement_method '\w and \f scans'
_diffrn_radiation_monochromator 'Double Bounce Multilayer Mirrors'
_diffrn_radiation_probe x-ray
_diffrn_radiation_type MoK\a
_diffrn_radiation_wavelength 0.71073
_diffrn_reflns_av_R_equivalents 0.0419
_diffrn_reflns_av_unetI/netI 0.0421
_diffrn_reflns_Laue_measured_fraction_full 1.000
_diffrn_reflns_Laue_measured_fraction_max 1.000
_diffrn_reflns_limit_h_max 13
_diffrn_reflns_limit_h_min -12
_diffrn_reflns_limit_k_max 16
_diffrn_reflns_limit_k_min -16
_diffrn_reflns_limit_l_max 16
_diffrn_reflns_limit_l_min -17
_diffrn_reflns_number 49730
_diffrn_reflns_point_group_measured_fraction_full 0.902
_diffrn_reflns_point_group_measured_fraction_max 0.902
_diffrn_reflns_theta_full 21.725
_diffrn_reflns_theta_max 21.725
_diffrn_reflns_theta_min 1.276
_diffrn_source 'Micro Focus Rotating Anode'
_diffrn_source_type 'Bruker TXS'
_diffrn_standards_number 0
_exptl_absorpt_coefficient_mu 0.057
_exptl_absorpt_correction_T_max 0.4889
_exptl_absorpt_correction_T_min 0.4653
_exptl_absorpt_correction_type multi-scan
_exptl_absorpt_process_details
'SADABS-2016/2 (Bruker,2016/2) was used for absorption correction. wR2(int) was 0.0554 before and 0.0465 after correction. The Ratio of minimum to maximum transmission is 0.9517. The \l/2 correction factor is Not present.'
_exptl_crystal_colour colourless
_exptl_crystal_colour_primary colourless
_exptl_crystal_density_diffrn 1.017
_exptl_crystal_description block
_exptl_crystal_F_000 1060
_exptl_crystal_size_max 0.2
_exptl_crystal_size_mid 0.2
_exptl_crystal_size_min 0.2
_refine_diff_density_max 0.581
_refine_diff_density_min -0.238
_refine_diff_density_rms 0.065
_refine_ls_abs_structure_details
;
 Flack x determined using 3462 quotients [(I+)-(I-)]/[(I+)+(I-)]
 (Parsons, Flack and Wagner, Acta Cryst. B69 (2013) 249-259).
;
_refine_ls_abs_structure_Flack 0.5(10)
_refine_ls_extinction_method none
_refine_ls_goodness_of_fit_ref 1.299
_refine_ls_hydrogen_treatment constr
_refine_ls_matrix_type full
_refine_ls_number_parameters 1777
_refine_ls_number_reflns 13473
_refine_ls_number_restraints 2031
_refine_ls_restrained_S_all 1.307
_refine_ls_R_factor_all 0.1402
_refine_ls_R_factor_gt 0.1063
_refine_ls_shift/su_max 0.005
_refine_ls_shift/su_mean 0.000
_refine_ls_structure_factor_coef Fsqd
_refine_ls_weighting_details 'w=1/[\s^2^(Fo^2^)+(0.2000P)^2^] where P=(Fo^2^+2Fc^2^)/3'
_refine_ls_weighting_scheme calc
_refine_ls_wR_factor_gt 0.2914
_refine_ls_wR_factor_ref 0.3244
_reflns_Friedel_coverage 0.803
_reflns_Friedel_fraction_full 0.803
_reflns_Friedel_fraction_max 0.803
_reflns_number_gt 9542
_reflns_number_total 13473
_reflns_threshold_expression 'I > 2\s(I)'
_cod_data_source_file 7b.cif
_cod_data_source_block reint1_b_sq
_cod_depositor_comments
;
The following automatic conversions were performed:

'_diffrn_radiation_probe' value 'X-ray' changed to 'x-ray' according
to
/home/data/users/saulius/crontab/automatic-downloads/rss-feeds/ACS/lib/dictionaries/cif_core.dic
dictionary named 'cif_core.dic' version 2.4.2 from 2011-04-26.

Automatic conversion script
Id: cif_fix_values 4973 2017-02-22 13:04:09Z antanas 
;
_cod_database_code 4126642
_shelx_shelxl_version_number 2014/7
_shelx_space_group_comment
;
The symmetry employed for this shelxl refinement is uniquely defined
by the following loop, which should always be used as a source of
symmetry information in preference to the above space-group names.
They are only intended as comments.
;
_shelx_estimated_absorpt_t_max 0.989
_shelx_estimated_absorpt_t_min 0.989
_olex2_refinement_description
;
1. Fixed Uiso
 At 1.2 times of:
  All C(H) groups, All C(H,H) groups
 At 1.5 times of:
  All C(H,H,H) groups
2. Restrained distances
 C15E-C14E
 1.52 with sigma of 0.01
3. Uiso/Uaniso restraints and constraints
Uanis(C1D) = Uanis(C8CA)
Uanis(C8D) = Uanis(C21E)
Uanis(C14D) = Uanis(C24E)
Uanis(C6D) = Uanis(C22E)
Uanis(C15D) = Uanis(C26E)
Uanis(C16D) = Uanis(C25E)
Uanis(C5D) = Uanis(C4E)
Uanis(C2D) = Uanis(C2E)
Uanis(C28A) = Uanis(C28F)
Uanis(C1A) = Uanis(C1F)
Uanis(C11A) = Uanis(C22F)
Uanis(C5A) = Uanis(C4F)
Uanis(C22A) = Uanis(C14F)
Uanis(C14A) = Uanis(C24F)
Uanis(C15A) = Uanis(C25F)
Uanis(C19D) = Uanis(C5E)
4. Rigid body (RIGU) restrains
 All non-hydrogen atoms
 with sigma for 1-2 distances of 0.004 and sigma for 1-3 distances of 0.004
5. Same fragment restrains
{N1A, C1A, C2A, C3A, C4A, C5A, C6A, C7A, C8A, C9A, C10A, C11A, C12A, C13A,
C14A, C15A, C16A, C17A, C18A, C19A, C20A, C21A, C22A, C23A, C24A, C25A, C26A,
C27A, C28A} sigma for 1-2: 0.02, 1-3: 0.04
as
{N1B, C1B, C2B, C3B, C4B, C5B, C6B, C7B, C8B, C9B, C10B, C11B, C12B, C13B,
C14B, C15B, C16B, C17B, C18B, C19B, C20B, C21B, C22B, C23B, C24B, C25B, C26B,
C27B, C28B}
{N1D, C1D, C2D, C3D, C4D, C5D, C6D, C7D, C8D, C9D, C10D, C11D, C12D, C13D,
C14D, C15D, C16D, C17D, C18D, C19D, C20D, C21D, C22D, C23D, C24D, C25D, C26D,
C27D, C28D} sigma for 1-2: 0.02, 1-3: 0.04
as
{N1E, C8CA, C2E, C3E, C4E, C5E, C6E, C7E, C8E, C9E, C10E, C11E, C12E, C13E,
C14E, C15E, C16E, C17E, C18E, C19E, C20E, C21E, C22E, C23E, C24E, C25E, C26E,
C27E, C28E}
{N1A, C1A, C2A, C3A, C4A, C5A, C6A, C7A, C8A, C9A, C10A, C11A, C12A, C13A,
C14A, C15A, C16A, C17A, C18A, C19A, C20A, C21A, C22A, C23A, C24A, C25A, C26A,
C27A, C28A} sigma for 1-2: 0.02, 1-3: 0.04
as
{N1F, C1F, C2F, C3F, C4F, C5F, C6F, C7F, C8F, C9F, C10F, C11F, C12F, C13F,
C14F, C15F, C16F, C17F, C18F, C19F, C20F, C21F, C22F, C23F, C24F, C25F, C26F,
C27F, C28F}
6. Others
 Sof(N1E)=Sof(C8CA)=Sof(C2E)=Sof(C3E)=Sof(H3EA)=Sof(H3EB)=Sof(C4E)=Sof(C5E)=
 Sof(C6E)=Sof(C7E)=Sof(H7E)=Sof(C8E)=Sof(H8E)=Sof(C9E)=Sof(H9E)=Sof(C10E)=
 Sof(C11E)=Sof(H11E)=Sof(C12E)=Sof(H12P)=Sof(H12Q)=Sof(H12R)=Sof(C13E)=
 Sof(H13P)=Sof(H13Q)=Sof(H13R)=Sof(C14E)=Sof(H14E)=Sof(C15E)=Sof(H15P)=
 Sof(H15Q)=Sof(H15R)=Sof(C16E)=Sof(H16P)=Sof(H16Q)=Sof(H16R)=Sof(C17E)=
 Sof(H17P)=Sof(H17Q)=Sof(H17R)=Sof(C18E)=Sof(H18P)=Sof(H18Q)=Sof(H18R)=
 Sof(C19E)=Sof(H19E)=Sof(C20E)=Sof(H20K)=Sof(H20L)=Sof(C21E)=Sof(H21K)=
 Sof(H21L)=Sof(C22E)=Sof(H22E)=Sof(C23E)=Sof(H23K)=Sof(H23L)=Sof(C24E)=
 Sof(H24E)=Sof(C25E)=Sof(H25P)=Sof(H25Q)=Sof(H25R)=Sof(C26E)=Sof(H26P)=
 Sof(H26Q)=Sof(H26R)=Sof(C27E)=Sof(H27P)=Sof(H27Q)=Sof(H27R)=Sof(C28E)=1-FVAR(1)
 Sof(N1D)=Sof(C1D)=Sof(C2D)=Sof(C3D)=Sof(H3DA)=Sof(H3DB)=Sof(C4D)=Sof(C5D)=
 Sof(C6D)=Sof(C7D)=Sof(H7D)=Sof(C8D)=Sof(H8D)=Sof(C9D)=Sof(H9D)=Sof(C10D)=
 Sof(C11D)=Sof(H11D)=Sof(C12D)=Sof(H12M)=Sof(H12N)=Sof(H12O)=Sof(C13D)=
 Sof(H13M)=Sof(H13N)=Sof(H13O)=Sof(C14D)=Sof(H14D)=Sof(C15D)=Sof(H15M)=
 Sof(H15N)=Sof(H15O)=Sof(C16D)=Sof(H16M)=Sof(H16N)=Sof(H16O)=Sof(C17D)=
 Sof(H17M)=Sof(H17N)=Sof(H17O)=Sof(C18D)=Sof(H18M)=Sof(H18N)=Sof(H18O)=
 Sof(C19D)=Sof(H19D)=Sof(C20D)=Sof(H20I)=Sof(H20J)=Sof(C21D)=Sof(H21I)=
 Sof(H21J)=Sof(C22D)=Sof(H22D)=Sof(C23D)=Sof(H23I)=Sof(H23J)=Sof(C24D)=
 Sof(H24D)=Sof(C25D)=Sof(H25M)=Sof(H25N)=Sof(H25O)=Sof(C26D)=Sof(H26M)=
 Sof(H26N)=Sof(H26O)=Sof(C27D)=Sof(H27M)=Sof(H27N)=Sof(H27O)=Sof(C28D)=FVAR(1)
 Sof(N1F)=Sof(C1F)=Sof(C2F)=Sof(C3F)=Sof(H3FA)=Sof(H3FB)=Sof(C4F)=Sof(C5F)=
 Sof(C6F)=Sof(C7F)=Sof(H7F)=Sof(C8F)=Sof(H8F)=Sof(C9F)=Sof(H9F)=Sof(C10F)=
 Sof(C11F)=Sof(H11F)=Sof(C12F)=Sof(H12G)=Sof(H12H)=Sof(H12I)=Sof(C13F)=
 Sof(H13G)=Sof(H13H)=Sof(H13I)=Sof(C14F)=Sof(H14F)=Sof(C15F)=Sof(H15G)=
 Sof(H15H)=Sof(H15I)=Sof(C16F)=Sof(H16G)=Sof(H16H)=Sof(H16I)=Sof(C17F)=
 Sof(H17G)=Sof(H17H)=Sof(H17I)=Sof(C18F)=Sof(H18G)=Sof(H18H)=Sof(H18I)=
 Sof(C19F)=Sof(H19F)=Sof(C20F)=Sof(H20E)=Sof(H20F)=Sof(C21F)=Sof(H21E)=
 Sof(H21F)=Sof(C22F)=Sof(H22F)=Sof(C23F)=Sof(H23E)=Sof(H23F)=Sof(C24F)=
 Sof(H24F)=Sof(C25F)=Sof(H25G)=Sof(H25H)=Sof(H25I)=Sof(C26F)=Sof(H26G)=
 Sof(H26H)=Sof(H26I)=Sof(C27F)=Sof(H27G)=Sof(H27H)=Sof(H27I)=Sof(C28F)=1-FVAR(2)
 Sof(N1A)=Sof(C1A)=Sof(C2A)=Sof(C3A)=Sof(H3AA)=Sof(H3AB)=Sof(C4A)=Sof(C5A)=
 Sof(C6A)=Sof(C7A)=Sof(H7A)=Sof(C8A)=Sof(H8A)=Sof(C9A)=Sof(H9A)=Sof(C10A)=
 Sof(C11A)=Sof(H11A)=Sof(C12A)=Sof(H12A)=Sof(H12B)=Sof(H12C)=Sof(C13A)=
 Sof(H13A)=Sof(H13B)=Sof(H13C)=Sof(C14A)=Sof(H14A)=Sof(C15A)=Sof(H15A)=
 Sof(H15B)=Sof(H15C)=Sof(C16A)=Sof(H16A)=Sof(H16B)=Sof(H16C)=Sof(C17A)=
 Sof(H17A)=Sof(H17B)=Sof(H17C)=Sof(C18A)=Sof(H18A)=Sof(H18B)=Sof(H18C)=
 Sof(C19A)=Sof(H19A)=Sof(C20A)=Sof(H20A)=Sof(H20B)=Sof(C21A)=Sof(H21A)=
 Sof(H21B)=Sof(C22A)=Sof(H22A)=Sof(C23A)=Sof(H23A)=Sof(H23B)=Sof(C24A)=
 Sof(H24A)=Sof(C25A)=Sof(H25A)=Sof(H25B)=Sof(H25C)=Sof(C26A)=Sof(H26A)=
 Sof(H26B)=Sof(H26C)=Sof(C27A)=Sof(H27A)=Sof(H27B)=Sof(H27C)=Sof(C28A)=FVAR(2)
7.a Ternary CH refined with riding coordinates:
 C11A(H11A), C14A(H14A), C19A(H19A), C22A(H22A), C24A(H24A), C11B(H11B),
 C14B(H14B), C19B(H19B), C22B(H22B), C24B(H24B), C33B(H33B), C11C(H11C),
 C14C(H14C), C19C(H19C), C22C(H22C), C24C(H24C), C11D(H11D), C14D(H14D),
 C19D(H19D), C22D(H22D), C24D(H24D), C33D(H33D), C11E(H11E), C14E(H14E),
 C19E(H19E), C22E(H22E), C24E(H24E), C11F(H11F), C14F(H14F), C19F(H19F),
 C22F(H22F), C24F(H24F)
7.b Secondary CH2 refined with riding coordinates:
 C3A(H3AA,H3AB), C20A(H20A,H20B), C21A(H21A,H21B), C23A(H23A,H23B), C3B(H3BA,
 H3BB), C20B(H20C,H20D), C21B(H21C,H21D), C23B(H23C,H23D), C3C(H3CA,H3CB),
 C20C(H20G,H20H), C21C(H21G,H21H), C23C(H23G,H23H), C3D(H3DA,H3DB), C20D(H20I,
 H20J), C21D(H21I,H21J), C23D(H23I,H23J), C3E(H3EA,H3EB), C20E(H20K,H20L),
 C21E(H21K,H21L), C23E(H23K,H23L), C3F(H3FA,H3FB), C20F(H20E,H20F), C21F(H21E,
 H21F), C23F(H23E,H23F)
7.c Me refined with riding coordinates:
 C25F(H25G,H25H,H25I), C26F(H26G,H26H,H26I)
7.d Aromatic/amide H refined with riding coordinates:
 C7A(H7A), C8A(H8A), C9A(H9A), C31A(H31A), C32A(H32A), C33A(H33A), C34A(H34A),
 C35A(H35A), C7B(H7B), C8B(H8B), C9B(H9B), C31B(H31B), C32B(H32B), C34B(H34B),
 C35B(H35B), C7C(H7C), C8C(H8C), C9C(H9C), C31C(H31C), C32C(H32C), C33C(H33C),
 C34C(H34C), C35C(H35C), C7D(H7D), C8D(H8D), C9D(H9D), C31D(H31D), C32D(H32D),
 C34D(H34D), C35D(H35D), C7E(H7E), C8E(H8E), C9E(H9E), C7F(H7F), C8F(H8F),
 C9F(H9F)
7.e Idealised Me refined as rotating group:
 C12A(H12A,H12B,H12C), C13A(H13A,H13B,H13C), C15A(H15A,H15B,H15C), C16A(H16A,
 H16B,H16C), C17A(H17A,H17B,H17C), C18A(H18A,H18B,H18C), C25A(H25A,H25B,H25C),
 C26A(H26A,H26B,H26C), C27A(H27A,H27B,H27C), C12B(H12D,H12E,H12F), C13B(H13D,
 H13E,H13F), C15B(H15D,H15E,H15F), C16B(H16D,H16E,H16F), C17B(H17D,H17E,H17F),
 C18B(H18D,H18E,H18F), C25B(H25D,H25E,H25F), C26B(H26D,H26E,H26F), C27B(H27D,
 H27E,H27F), C12C(H12J,H12K,H12L), C13C(H13J,H13K,H13L), C15C(H15J,H15K,H15L),
 C16C(H16J,H16K,H16L), C17C(H17J,H17K,H17L), C18C(H18J,H18K,H18L), C25C(H25J,
 H25K,H25L), C26C(H26J,H26K,H26L), C27C(H27J,H27K,H27L), C12D(H12M,H12N,H12O),
 C13D(H13M,H13N,H13O), C15D(H15M,H15N,H15O), C16D(H16M,H16N,H16O), C17D(H17M,
 H17N,H17O), C18D(H18M,H18N,H18O), C25D(H25M,H25N,H25O), C26D(H26M,H26N,H26O),
 C27D(H27M,H27N,H27O), C12E(H12P,H12Q,H12R), C13E(H13P,H13Q,H13R), C15E(H15P,
 H15Q,H15R), C16E(H16P,H16Q,H16R), C17E(H17P,H17Q,H17R), C18E(H18P,H18Q,H18R),
 C25E(H25P,H25Q,H25R), C26E(H26P,H26Q,H26R), C27E(H27P,H27Q,H27R), C12F(H12G,
 H12H,H12I), C13F(H13G,H13H,H13I), C15F(H15G,H15H,H15I), C16F(H16G,H16H,H16I),
 C17F(H17G,H17H,H17I), C18F(H18G,H18H,H18I), C27F(H27G,H27H,H27I)
;
_olex2_submission_special_instructions 'No special instructions were received'

loop_
_space_group_symop_operation_xyz
'x, y, z'

loop_
_atom_site_label
_atom_site_type_symbol
_atom_site_fract_x
_atom_site_fract_y
_atom_site_fract_z
_atom_site_U_iso_or_equiv
_atom_site_adp_type
_atom_site_occupancy
_atom_site_site_symmetry_order
_atom_site_calc_flag
_atom_site_refinement_flags_posn
_atom_site_refinement_flags_adp
_atom_site_refinement_flags_occupancy
_atom_site_disorder_assembly
_atom_site_disorder_group
N1A N 0.3014(10) 0.5416(8) 0.2267(7) 0.050(3) Uani 0.648(7) 1 d D U P A 1
C1A C 0.2247(12) 0.5265(11) 0.2944(9) 0.054(3) Uani 0.648(7) 1 d D U P A 1
C2A C 0.2725(13) 0.6202(10) 0.1663(9) 0.056(4) Uani 0.648(7) 1 d D U P A 1
C3A C 0.1982(14) 0.6689(11) 0.2111(10) 0.064(5) Uani 0.648(7) 1 d D U P A 1
H3AA H 0.1401 0.6921 0.1760 0.077 Uiso 0.648(7) 1 calc R . P A 1
H3AB H 0.2347 0.7186 0.2251 0.077 Uiso 0.648(7) 1 calc R . P A 1
C4A C 0.1496(13) 0.6057(11) 0.2957(10) 0.066(4) Uani 0.648(7) 1 d D U P A 1
C5A C 0.3883(12) 0.4902(11) 0.2148(10) 0.060(3) Uani 0.648(7) 1 d D U P A 1
C6A C 0.4840(13) 0.5029(11) 0.2348(10) 0.070(4) Uani 0.648(7) 1 d D U P A 1
C7A C 0.5770(14) 0.4552(13) 0.2146(14) 0.089(5) Uani 0.648(7) 1 d D U P A 1
H7A H 0.6431 0.4652 0.2345 0.107 Uiso 0.648(7) 1 calc R . P A 1
C8A C 0.5691(19) 0.3940(18) 0.1656(18) 0.132(8) Uani 0.648(7) 1 d D U P A 1
H8A H 0.6306 0.3645 0.1468 0.159 Uiso 0.648(7) 1 calc R . P A 1
C9A C 0.4717(16) 0.3772(14) 0.1450(14) 0.100(6) Uani 0.648(7) 1 d D U P A 1
H9A H 0.4664 0.3337 0.1127 0.120 Uiso 0.648(7) 1 calc R . P A 1
C10A C 0.3796(16) 0.4188(13) 0.1676(14) 0.080(5) Uani 0.648(7) 1 d D U P A 1
C11A C 0.5008(15) 0.5707(13) 0.2921(11) 0.086(4) Uani 0.648(7) 1 d D U P A 1
H11A H 0.4332 0.6040 0.3003 0.104 Uiso 0.648(7) 1 calc R . P A 1
C12A C 0.5300(19) 0.5150(19) 0.3797(13) 0.116(8) Uani 0.648(7) 1 d D U P A 1
H12A H 0.4726 0.4736 0.4030 0.175 Uiso 0.648(7) 1 calc GR . P A 1
H12B H 0.5385 0.5539 0.4186 0.175 Uiso 0.648(7) 1 calc GR . P A 1
H12C H 0.5968 0.4831 0.3715 0.175 Uiso 0.648(7) 1 calc GR . P A 1
C13A C 0.5906(17) 0.6326(16) 0.2575(17) 0.115(8) Uani 0.648(7) 1 d D U P A 1
H13A H 0.6572 0.5997 0.2520 0.172 Uiso 0.648(7) 1 calc GR . P A 1
H13B H 0.5978 0.6726 0.2956 0.172 Uiso 0.648(7) 1 calc GR . P A 1
H13C H 0.5755 0.6658 0.2024 0.172 Uiso 0.648(7) 1 calc GR . P A 1
C14A C 0.2719(17) 0.3868(14) 0.1500(13) 0.087(4) Uani 0.648(7) 1 d D U P A 1
H14A H 0.2134 0.4212 0.1741 0.105 Uiso 0.648(7) 1 calc R . P A 1
C15A C 0.263(2) 0.2887(14) 0.1963(16) 0.117(7) Uani 0.648(7) 1 d D U P A 1
H15A H 0.3147 0.2537 0.1683 0.175 Uiso 0.648(7) 1 calc GR . P A 1
H15B H 0.1910 0.2678 0.1948 0.175 Uiso 0.648(7) 1 calc GR . P A 1
H15C H 0.2788 0.2837 0.2547 0.175 Uiso 0.648(7) 1 calc GR . P A 1
C16A C 0.261(2) 0.3938(17) 0.0551(12) 0.108(8) Uani 0.648(7) 1 d D U P A 1
H16A H 0.2004 0.4316 0.0386 0.162 Uiso 0.648(7) 1 calc GR . P A 1
H16B H 0.2495 0.3358 0.0440 0.162 Uiso 0.648(7) 1 calc GR . P A 1
H16C H 0.3265 0.4184 0.0227 0.162 Uiso 0.648(7) 1 calc GR . P A 1
C17A C 0.3747(13) 0.6765(11) 0.1325(10) 0.069(4) Uani 0.648(7) 1 d D U P A 1
H17A H 0.3992 0.7013 0.1778 0.104 Uiso 0.648(7) 1 calc GR . P A 1
H17B H 0.3575 0.7236 0.0864 0.104 Uiso 0.648(7) 1 calc GR . P A 1
H17C H 0.4311 0.6397 0.1123 0.104 Uiso 0.648(7) 1 calc GR . P A 1
C18A C 0.2291(16) 0.5956(11) 0.0904(9) 0.075(5) Uani 0.648(7) 1 d D U P A 1
H18A H 0.2848 0.5657 0.0607 0.112 Uiso 0.648(7) 1 calc GR . P A 1
H18B H 0.2067 0.6484 0.0528 0.112 Uiso 0.648(7) 1 calc GR . P A 1
H18C H 0.1678 0.5571 0.1090 0.112 Uiso 0.648(7) 1 calc GR . P A 1
C19A C 0.1479(16) 0.6533(16) 0.3718(12) 0.081(6) Uani 0.648(7) 1 d D U P A 1
H19A H 0.1083 0.7089 0.3541 0.098 Uiso 0.648(7) 1 calc R . P A 1
C20A C 0.0809(14) 0.6038(14) 0.4513(11) 0.088(5) Uani 0.648(7) 1 d D U P A 1
H20A H 0.1193 0.5500 0.4749 0.105 Uiso 0.648(7) 1 calc R . P A 1
H20B H 0.0733 0.6407 0.4941 0.105 Uiso 0.648(7) 1 calc R . P A 1
C21A C -0.0255(17) 0.5810(19) 0.4331(15) 0.106(9) Uani 0.648(7) 1 d D U P A 1
H21A H -0.0679 0.6352 0.4207 0.128 Uiso 0.648(7) 1 calc R . P A 1
H21B H -0.0606 0.5445 0.4846 0.128 Uiso 0.648(7) 1 calc R . P A 1
C22A C -0.0303(14) 0.5334(15) 0.3619(13) 0.094(5) Uani 0.648(7) 1 d D U P A 1
H22A H 0.0066 0.4767 0.3807 0.112 Uiso 0.648(7) 1 calc R . P A 1
C23A C 0.0376(13) 0.5776(14) 0.2889(13) 0.091(5) Uani 0.648(7) 1 d D U P A 1
H23A H -0.0016 0.6303 0.2638 0.109 Uiso 0.648(7) 1 calc R . P A 1
H23B H 0.0429 0.5390 0.2477 0.109 Uiso 0.648(7) 1 calc R . P A 1
C24A C 0.2511(19) 0.6796(15) 0.3949(17) 0.091(7) Uani 0.648(7) 1 d D U P A 1
H24A H 0.3057 0.6794 0.3464 0.109 Uiso 0.648(7) 1 calc R . P A 1
C25A C 0.294(2) 0.626(2) 0.473(2) 0.112(12) Uani 0.648(7) 1 d D U P A 1
H25A H 0.2361 0.6126 0.5172 0.168 Uiso 0.648(7) 1 calc GR . P A 1
H25B H 0.3490 0.6596 0.4911 0.168 Uiso 0.648(7) 1 calc GR . P A 1
H25C H 0.3256 0.5721 0.4598 0.168 Uiso 0.648(7) 1 calc GR . P A 1
C26A C 0.239(3) 0.7792(15) 0.411(2) 0.113(9) Uani 0.648(7) 1 d D U P A 1
H26A H 0.2113 0.8167 0.3616 0.169 Uiso 0.648(7) 1 calc GR . P A 1
H26B H 0.3084 0.8004 0.4193 0.169 Uiso 0.648(7) 1 calc GR . P A 1
H26C H 0.1890 0.7802 0.4602 0.169 Uiso 0.648(7) 1 calc GR . P A 1
C27A C -0.1403(15) 0.5094(19) 0.3524(17) 0.122(8) Uani 0.648(7) 1 d D U P A 1
H27A H -0.1796 0.4933 0.4078 0.184 Uiso 0.648(7) 1 calc GR . P A 1
H27B H -0.1386 0.4600 0.3239 0.184 Uiso 0.648(7) 1 calc GR . P A 1
H27C H -0.1758 0.5590 0.3191 0.184 Uiso 0.648(7) 1 calc GR . P A 1
C28A C 0.2148(14) 0.4449(12) 0.3445(11) 0.050(4) Uani 0.648(7) 1 d D U P A 1
C29A C 0.2059(9) 0.3742(8) 0.4039(7) 0.066(3) Uani 1 1 d . U . . .
C30A C 0.1328(10) 0.3036(9) 0.3966(8) 0.079(3) Uani 1 1 d . U . . .
C31A C 0.1139(9) 0.2306(8) 0.4568(8) 0.073(3) Uani 1 1 d . U . . .
H31A H 0.1513 0.2193 0.5057 0.088 Uiso 1 1 calc R . . . .
C32A C 0.0377(13) 0.1735(11) 0.4439(10) 0.109(5) Uani 1 1 d . U . . .
H32A H 0.0229 0.1242 0.4875 0.130 Uiso 1 1 calc R . . . .
C33A C -0.015(2) 0.1801(17) 0.3800(14) 0.202(13) Uani 1 1 d . U . . .
H33A H -0.0610 0.1355 0.3738 0.243 Uiso 1 1 calc R . . . .
C34A C 0.000(3) 0.256(2) 0.3194(19) 0.32(3) Uani 1 1 d . U . . .
H34A H -0.0401 0.2652 0.2720 0.387 Uiso 1 1 calc R . . . .
C35A C 0.0722(16) 0.3197(14) 0.3271(11) 0.161(10) Uani 1 1 d . U . . .
H35A H 0.0802 0.3722 0.2866 0.194 Uiso 1 1 calc R . . . .
N1B N 0.2115(8) -0.0438(7) 0.8317(6) 0.080(3) Uani 1 1 d D U . . .
C1B C 0.1640(9) 0.0287(8) 0.8259(8) 0.081(3) Uani 1 1 d D U . . .
C2B C 0.1545(9) -0.1037(7) 0.9067(7) 0.071(3) Uani 1 1 d D U . . .
C3B C 0.0493(11) -0.0674(9) 0.9212(8) 0.103(4) Uani 1 1 d D U . . .
H3BA H 0.0232 -0.0806 0.9814 0.123 Uiso 1 1 calc R . . . .
H3BB H -0.0027 -0.0890 0.8885 0.123 Uiso 1 1 calc R . . . .
C4B C 0.0722(11) 0.0388(9) 0.8873(8) 0.104(4) Uani 1 1 d D U . . .
C5B C 0.3017(10) -0.0632(8) 0.7872(8) 0.085(3) Uani 1 1 d D U . . .
C6B C 0.3116(12) -0.0921(9) 0.7166(9) 0.101(4) Uani 1 1 d D U . . .
C7B C 0.4026(14) -0.1021(16) 0.6667(11) 0.149(8) Uani 1 1 d D U . . .
H7B H 0.3998 -0.1149 0.6126 0.179 Uiso 1 1 calc R . . . .
C8B C 0.4993(15) -0.0926(14) 0.6982(12) 0.141(6) Uani 1 1 d D U . . .
H8B H 0.5648 -0.1086 0.6711 0.169 Uiso 1 1 calc R . . . .
C9B C 0.4969(13) -0.0602(11) 0.7682(10) 0.114(5) Uani 1 1 d D U . . .
H9B H 0.5633 -0.0510 0.7881 0.137 Uiso 1 1 calc R . . . .
C10B C 0.4085(11) -0.0397(10) 0.8122(8) 0.096(4) Uani 1 1 d D U . . .
C11B C 0.1990(12) -0.1083(9) 0.6816(11) 0.114(5) Uani 1 1 d D U . . .
H11B H 0.1366 -0.1002 0.7219 0.137 Uiso 1 1 calc R . . . .
C12B C 0.1978(15) -0.0415(11) 0.5959(10) 0.131(6) Uani 1 1 d D U . . .
H12D H 0.1860 0.0174 0.6068 0.197 Uiso 1 1 calc GR . . . .
H12E H 0.1402 -0.0563 0.5649 0.197 Uiso 1 1 calc GR . . . .
H12F H 0.2663 -0.0439 0.5626 0.197 Uiso 1 1 calc GR . . . .
C13B C 0.200(2) -0.1959(12) 0.6593(16) 0.175(9) Uani 1 1 d D U . . .
H13D H 0.2662 -0.2036 0.6250 0.263 Uiso 1 1 calc GR . . . .
H13E H 0.1389 -0.2008 0.6276 0.263 Uiso 1 1 calc GR . . . .
H13F H 0.1953 -0.2408 0.7106 0.263 Uiso 1 1 calc GR . . . .
C14B C 0.4135(14) 0.0088(10) 0.8850(9) 0.114(4) Uani 1 1 d D U . . .
H14B H 0.3400 0.0116 0.9135 0.137 Uiso 1 1 calc R . . B .
C15B C 0.4559(17) 0.1026(11) 0.8545(14) 0.149(7) Uani 1 1 d D U . . .
H15D H 0.5223 0.1015 0.8183 0.223 Uiso 1 1 calc GR . . . .
H15E H 0.4696 0.1273 0.9030 0.223 Uiso 1 1 calc GR . . . .
H15F H 0.4028 0.1384 0.8230 0.223 Uiso 1 1 calc GR . . . .
C16B C 0.4871(19) -0.0439(14) 0.9497(13) 0.160(8) Uani 1 1 d D U . C 1
H16D H 0.4491 -0.0954 0.9819 0.239 Uiso 1 1 calc GR . . C 1
H16E H 0.5061 -0.0071 0.9879 0.239 Uiso 1 1 calc GR . . C 1
H16F H 0.5521 -0.0620 0.9197 0.239 Uiso 1 1 calc GR . . C 1
C17B C 0.1325(15) -0.1924(10) 0.8771(12) 0.126(5) Uani 1 1 d D U . . .
H17D H 0.0684 -0.1856 0.8467 0.189 Uiso 1 1 calc GR . . . .
H17E H 0.1219 -0.2396 0.9263 0.189 Uiso 1 1 calc GR . . . .
H17F H 0.1937 -0.2061 0.8403 0.189 Uiso 1 1 calc GR . . . .
C18B C 0.2152(13) -0.1256(11) 0.9820(9) 0.118(5) Uani 1 1 d D U . . .
H18D H 0.2914 -0.1301 0.9643 0.176 Uiso 1 1 calc GR . . . .
H18E H 0.1903 -0.1813 1.0162 0.176 Uiso 1 1 calc GR . . . .
H18F H 0.2040 -0.0799 1.0149 0.176 Uiso 1 1 calc GR . . . .
C19B C -0.0268(11) 0.0836(8) 0.8477(9) 0.103(4) Uani 1 1 d D U . . .
H19B H -0.0849 0.0676 0.8940 0.123 Uiso 1 1 calc R . . . .
C20B C -0.0280(15) 0.1846(9) 0.8322(11) 0.128(5) Uani 1 1 d D U . . .
H20C H 0.0203 0.2085 0.7820 0.154 Uiso 1 1 calc R . . . .
H20D H -0.1010 0.2068 0.8225 0.154 Uiso 1 1 calc R . . . .
C21B C 0.0076(13) 0.2119(10) 0.9071(11) 0.120(5) Uani 1 1 d D U . . .
H21C H -0.0469 0.1928 0.9545 0.144 Uiso 1 1 calc R . . . .
H21D H 0.0081 0.2763 0.8958 0.144 Uiso 1 1 calc R . . . .
C22B C 0.1156(12) 0.1801(10) 0.9358(10) 0.113(4) Uani 1 1 d D U . . .
H22B H 0.1693 0.1968 0.8864 0.135 Uiso 1 1 calc R . . . .
C23B C 0.1075(15) 0.0851(10) 0.9522(10) 0.124(5) Uani 1 1 d D U . . .
H23C H 0.0579 0.0680 1.0033 0.149 Uiso 1 1 calc R . . . .
H23D H 0.1785 0.0613 0.9663 0.149 Uiso 1 1 calc R . . . .
C24B C -0.0659(12) 0.0484(11) 0.7794(10) 0.122(5) Uani 1 1 d D U . . .
H24B H -0.0379 -0.0125 0.7849 0.147 Uiso 1 1 calc R . . . .
C25B C -0.0378(15) 0.0937(16) 0.6893(11) 0.163(8) Uani 1 1 d D U . . .
H25D H -0.0855 0.1437 0.6750 0.244 Uiso 1 1 calc GR . . . .
H25E H -0.0460 0.0529 0.6521 0.244 Uiso 1 1 calc GR . . . .
H25F H 0.0362 0.1137 0.6824 0.244 Uiso 1 1 calc GR . . . .
C26B C -0.1956(14) 0.0417(18) 0.7956(17) 0.189(9) Uani 1 1 d D U . . .
H26D H -0.2167 0.0307 0.8560 0.283 Uiso 1 1 calc GR . . . .
H26E H -0.2202 -0.0060 0.7717 0.283 Uiso 1 1 calc GR . . . .
H26F H -0.2277 0.0965 0.7688 0.283 Uiso 1 1 calc GR . . . .
C27B C 0.1524(17) 0.2155(13) 1.0035(13) 0.149(6) Uani 1 1 d D U . . .
H27D H 0.1259 0.2752 1.0001 0.224 Uiso 1 1 calc GR . . . .
H27E H 0.2305 0.2153 0.9989 0.224 Uiso 1 1 calc GR . . . .
H27F H 0.1255 0.1798 1.0574 0.224 Uiso 1 1 calc GR . . . .
C28B C 0.2075(12) 0.0982(9) 0.7597(9) 0.097(4) Uani 1 1 d D U . . .
C29B C 0.2429(10) 0.1580(8) 0.6961(8) 0.073(3) Uani 1 1 d . U . . .
C30B C 0.2577(8) 0.2237(6) 0.6329(6) 0.051(2) Uani 1 1 d . U . . .
C31B C 0.3336(8) 0.2201(7) 0.5619(7) 0.057(3) Uani 1 1 d . U . . .
H31B H 0.3794 0.1709 0.5634 0.069 Uiso 1 1 calc R . . . .
C32B C 0.3412(8) 0.2826(7) 0.4955(7) 0.057(3) Uani 1 1 d . U . . .
H32B H 0.3945 0.2772 0.4517 0.069 Uiso 1 1 calc R . . . .
C33B C 0.2732(8) 0.3605(7) 0.4838(6) 0.052(2) Uani 1 1 d . U . . .
H33B H 0.3228 0.4110 0.4736 0.062 Uiso 1 1 calc R . . . .
C34B C 0.2025(8) 0.3675(6) 0.5621(6) 0.050(2) Uani 1 1 d . U . . .
H34B H 0.1614 0.4189 0.5637 0.060 Uiso 1 1 calc R . . . .
C35B C 0.1969(8) 0.3031(7) 0.6288(6) 0.053(2) Uani 1 1 d . U . . .
H35B H 0.1503 0.3097 0.6763 0.064 Uiso 1 1 calc R . . . .
N1C N 0.6790(6) -0.5709(5) 1.7757(4) 0.0459(19) Uani 1 1 d . U . . .
C1C C 0.6257(7) -0.4927(6) 1.7747(6) 0.045(2) Uani 1 1 d . U . . .
C2C C 0.6655(9) -0.6284(7) 1.8604(6) 0.060(3) Uani 1 1 d . U . . .
C3C C 0.5633(9) -0.5940(7) 1.8981(6) 0.064(3) Uani 1 1 d . U . . .
H3CA H 0.5686 -0.5946 1.9582 0.077 Uiso 1 1 calc R . . . .
H3CB H 0.5030 -0.6316 1.8936 0.077 Uiso 1 1 calc R . . . .
C4C C 0.5424(8) -0.4978(7) 1.8503(6) 0.056(2) Uani 1 1 d . U . . .
C5C C 0.7522(8) -0.5895(6) 1.7119(6) 0.053(2) Uani 1 1 d . U . . .
C6C C 0.7176(11) -0.6382(8) 1.6566(8) 0.078(3) Uani 1 1 d . U . . .
C7C C 0.7979(14) -0.6659(10) 1.5979(10) 0.105(4) Uani 1 1 d . U . . .
H7C H 0.7783 -0.7006 1.5604 0.126 Uiso 1 1 calc R . . . .
C8C C 0.8982(16) -0.6430(12) 1.5961(12) 0.130(6) Uani 1 1 d . U . . .
H8C H 0.9499 -0.6646 1.5591 0.155 Uiso 1 1 calc R . . . .
C9C C 0.9308(12) -0.5903(10) 1.6446(10) 0.101(4) Uani 1 1 d . U . . .
H9C H 1.0034 -0.5734 1.6394 0.121 Uiso 1 1 calc R . . . .
C10C C 0.8595(9) -0.5615(7) 1.7007(8) 0.069(3) Uani 1 1 d . U . . .
C11C C 0.6019(11) -0.6632(7) 1.6539(7) 0.075(3) Uani 1 1 d . U . . .
H11C H 0.5606 -0.6461 1.7035 0.090 Uiso 1 1 calc R . . . .
C12C C 0.5556(19) -0.6082(9) 1.5741(11) 0.142(8) Uani 1 1 d . U . . .
H12J H 0.5623 -0.5461 1.5743 0.213 Uiso 1 1 calc GR . . . .
H12K H 0.4803 -0.6225 1.5745 0.213 Uiso 1 1 calc GR . . . .
H12L H 0.5954 -0.6216 1.5238 0.213 Uiso 1 1 calc GR . . . .
C13C C 0.5832(15) -0.7578(9) 1.6605(10) 0.110(5) Uani 1 1 d . U . . .
H13J H 0.6096 -0.7748 1.6077 0.165 Uiso 1 1 calc GR . . . .
H13K H 0.5067 -0.7697 1.6719 0.165 Uiso 1 1 calc GR . . . .
H13L H 0.6211 -0.7912 1.7062 0.165 Uiso 1 1 calc GR . . . .
C14C C 0.9020(9) -0.4963(8) 1.7479(8) 0.073(3) Uani 1 1 d . U . . .
H14C H 0.8437 -0.4789 1.7872 0.087 Uiso 1 1 calc R . . . .
C15C C 0.9447(11) -0.4158(9) 1.6848(9) 0.095(4) Uani 1 1 d . U . . .
H15J H 1.0049 -0.4327 1.6489 0.142 Uiso 1 1 calc GR . . . .
H15K H 0.9683 -0.3729 1.7151 0.142 Uiso 1 1 calc GR . . . .
H15L H 0.8880 -0.3904 1.6502 0.142 Uiso 1 1 calc GR . . . .
C16C C 0.9949(11) -0.5284(13) 1.7938(12) 0.129(6) Uani 1 1 d . U . . .
H16J H 0.9705 -0.5645 1.8481 0.193 Uiso 1 1 calc GR . . . .
H16K H 1.0352 -0.4789 1.8026 0.193 Uiso 1 1 calc GR . . . .
H16L H 1.0408 -0.5632 1.7611 0.193 Uiso 1 1 calc GR . . . .
C17C C 0.6563(11) -0.7234(7) 1.8531(8) 0.079(3) Uani 1 1 d . U . . .
H17J H 0.5990 -0.7290 1.8179 0.118 Uiso 1 1 calc GR . . . .
H17K H 0.6401 -0.7594 1.9090 0.118 Uiso 1 1 calc GR . . . .
H17L H 0.7239 -0.7427 1.8276 0.118 Uiso 1 1 calc GR . . . .
C18C C 0.7601(9) -0.6220(8) 1.9110(7) 0.069(3) Uani 1 1 d . U . . .
H18J H 0.8257 -0.6385 1.8807 0.103 Uiso 1 1 calc GR . . . .
H18K H 0.7490 -0.6612 1.9657 0.103 Uiso 1 1 calc GR . . . .
H18L H 0.7661 -0.5621 1.9189 0.103 Uiso 1 1 calc GR . . . .
C19C C 0.4239(9) -0.4869(9) 1.8342(7) 0.078(3) Uani 1 1 d . U . . .
H19C H 0.3847 -0.5077 1.8905 0.094 Uiso 1 1 calc R . . . .
C20C C 0.3899(11) -0.3908(11) 1.8098(10) 0.103(4) Uani 1 1 d . U . . .
H20G H 0.4212 -0.3672 1.7520 0.124 Uiso 1 1 calc R . . . .
H20H H 0.3113 -0.3881 1.8092 0.124 Uiso 1 1 calc R . . . .
C21C C 0.4214(14) -0.3343(12) 1.8653(12) 0.120(5) Uani 1 1 d . U . . .
H21G H 0.3795 -0.3502 1.9204 0.144 Uiso 1 1 calc R . . . .
H21H H 0.4041 -0.2731 1.8410 0.144 Uiso 1 1 calc R . . . .
C22C C 0.5384(13) -0.3415(10) 1.8780(11) 0.108(4) Uani 1 1 d . U . . .
H22C H 0.5784 -0.3220 1.8218 0.130 Uiso 1 1 calc R . . . .
C23C C 0.5660(10) -0.4354(9) 1.9076(8) 0.081(3) Uani 1 1 d . U . . .
H23G H 0.5266 -0.4558 1.9631 0.098 Uiso 1 1 calc R . . . .
H23H H 0.6430 -0.4395 1.9156 0.098 Uiso 1 1 calc R . . . .
C24C C 0.3840(10) -0.5458(11) 1.7790(8) 0.090(4) Uani 1 1 d . U . . .
H24C H 0.4418 -0.5894 1.7724 0.108 Uiso 1 1 calc R . . . .
C25C C 0.3621(16) -0.5000(15) 1.6916(9) 0.147(8) Uani 1 1 d . U . . .
H25J H 0.2899 -0.4753 1.6929 0.220 Uiso 1 1 calc GR . . . .
H25K H 0.3683 -0.5418 1.6542 0.220 Uiso 1 1 calc GR . . . .
H25L H 0.4139 -0.4533 1.6711 0.220 Uiso 1 1 calc GR . . . .
C26C C 0.2853(12) -0.5971(14) 1.8213(9) 0.127(6) Uani 1 1 d . U . . .
H26J H 0.3019 -0.6321 1.8753 0.190 Uiso 1 1 calc GR . . . .
H26K H 0.2640 -0.6354 1.7853 0.190 Uiso 1 1 calc GR . . . .
H26L H 0.2269 -0.5566 1.8304 0.190 Uiso 1 1 calc GR . . . .
C27C C 0.568(2) -0.2817(15) 1.9324(18) 0.191(10) Uani 1 1 d . U . . .
H27J H 0.5839 -0.2240 1.8980 0.287 Uiso 1 1 calc GR . . . .
H27K H 0.6307 -0.3047 1.9608 0.287 Uiso 1 1 calc GR . . . .
H27L H 0.5082 -0.2770 1.9743 0.287 Uiso 1 1 calc GR . . . .
C28C C 0.6476(8) -0.4198(6) 1.7185(6) 0.049(2) Uani 1 1 d . U . . .
C29C C 0.6639(8) -0.3491(6) 1.6606(6) 0.049(2) Uani 1 1 d . U . . .
C30C C 0.7332(9) -0.2796(7) 1.6727(8) 0.068(3) Uani 1 1 d . U . . .
C31C C 0.7661(10) -0.2077(8) 1.6062(9) 0.082(3) Uani 1 1 d . U . . .
H31C H 0.7430 -0.2046 1.5521 0.098 Uiso 1 1 calc R . . . .
C32C C 0.8282(13) -0.1459(9) 1.6195(10) 0.107(5) Uani 1 1 d . U . . .
H32C H 0.8468 -0.0980 1.5752 0.128 Uiso 1 1 calc R . . . .
C33C C 0.8672(15) -0.1498(10) 1.6983(11) 0.120(6) Uani 1 1 d . U . . .
H33C H 0.9143 -0.1061 1.7056 0.144 Uiso 1 1 calc R . . . .
C34C C 0.8371(13) -0.2172(9) 1.7656(11) 0.111(5) Uani 1 1 d . U . . .
H34C H 0.8615 -0.2199 1.8193 0.133 Uiso 1 1 calc R . . . .
C35C C 0.7701(10) -0.2803(8) 1.7506(9) 0.080(3) Uani 1 1 d . U . . .
H35C H 0.7482 -0.3264 1.7958 0.096 Uiso 1 1 calc R . . . .
N1D N 0.6419(12) 0.0608(10) 1.2261(9) 0.048(4) Uani 0.505(6) 1 d D U P D 1
C1D C 0.7008(15) -0.0130(11) 1.2376(12) 0.043(3) Uani 0.505(6) 1 d D U P D 1
C2D C 0.6885(16) 0.1306(12) 1.1557(14) 0.054(4) Uani 0.505(6) 1 d D U P D 1
C3D C 0.7753(19) 0.0862(13) 1.1157(15) 0.066(6) Uani 0.505(6) 1 d D U P D 1
H3DA H 0.8405 0.1220 1.1066 0.079 Uiso 0.505(6) 1 calc R . P D 1
H3DB H 0.7563 0.0778 1.0605 0.079 Uiso 0.505(6) 1 calc R . P D 1
C4D C 0.7986(18) -0.0112(14) 1.1769(13) 0.066(5) Uani 0.505(6) 1 d D U P D 1
C5D C 0.5431(17) 0.0706(14) 1.2778(13) 0.058(3) Uani 0.505(6) 1 d D U P D 1
C6D C 0.4458(19) 0.0459(19) 1.2606(18) 0.083(5) Uani 0.505(6) 1 d D U P D 1
C7D C 0.356(2) 0.066(2) 1.310(2) 0.091(9) Uani 0.505(6) 1 d D U P D 1
H7D H 0.2865 0.0545 1.2960 0.110 Uiso 0.505(6) 1 calc R . P D 1
C8D C 0.368(2) 0.104(3) 1.381(2) 0.103(8) Uani 0.505(6) 1 d D U P D 1
H8D H 0.3070 0.1253 1.4105 0.124 Uiso 0.505(6) 1 calc R . P D 1
C9D C 0.465(3) 0.110(3) 1.406(2) 0.104(10) Uani 0.505(6) 1 d D U P D 1
H9D H 0.4720 0.1168 1.4620 0.124 Uiso 0.505(6) 1 calc R . P D 1
C10D C 0.555(2) 0.105(2) 1.351(2) 0.080(7) Uani 0.505(6) 1 d D U P D 1
C11D C 0.4401(16) 0.0052(15) 1.1842(14) 0.075(5) Uani 0.505(6) 1 d D U P D 1
H11D H 0.5113 0.0066 1.1513 0.090 Uiso 0.505(6) 1 calc R . P D 1
C12D C 0.3531(18) 0.0579(17) 1.1284(15) 0.084(7) Uani 0.505(6) 1 d D U P D 1
H12M H 0.2829 0.0519 1.1604 0.126 Uiso 0.505(6) 1 calc GR . P D 1
H12N H 0.3504 0.0345 1.0774 0.126 Uiso 0.505(6) 1 calc GR . P D 1
H12O H 0.3725 0.1195 1.1132 0.126 Uiso 0.505(6) 1 calc GR . P D 1
C13D C 0.404(2) -0.0861(16) 1.2171(17) 0.094(7) Uani 0.505(6) 1 d D U P D 1
H13M H 0.4346 -0.1086 1.2703 0.140 Uiso 0.505(6) 1 calc GR . P D 1
H13N H 0.4282 -0.1222 1.1765 0.140 Uiso 0.505(6) 1 calc GR . P D 1
H13O H 0.3262 -0.0873 1.2262 0.140 Uiso 0.505(6) 1 calc GR . P D 1
C14D C 0.650(2) 0.122(2) 1.388(2) 0.087(5) Uani 0.505(6) 1 d D U P D 1
H14D H 0.7115 0.1137 1.3477 0.105 Uiso 0.505(6) 1 calc R . P D 1
C15D C 0.656(3) 0.217(2) 1.401(3) 0.110(8) Uani 0.505(6) 1 d D U P D 1
H15M H 0.5879 0.2333 1.4284 0.166 Uiso 0.505(6) 1 calc GR . P D 1
H15N H 0.6694 0.2560 1.3460 0.166 Uiso 0.505(6) 1 calc GR . P D 1
H15O H 0.7135 0.2221 1.4355 0.166 Uiso 0.505(6) 1 calc GR . P D 1
C16D C 0.665(3) 0.056(3) 1.470(3) 0.115(12) Uani 0.505(6) 1 d D U P D 1
H16M H 0.6208 0.0736 1.5169 0.172 Uiso 0.505(6) 1 calc GR . P D 1
H16N H 0.7404 0.0555 1.4817 0.172 Uiso 0.505(6) 1 calc GR . P D 1
H16O H 0.6446 -0.0018 1.4646 0.172 Uiso 0.505(6) 1 calc GR . P D 1
C17D C 0.6066(19) 0.1684(15) 1.0950(13) 0.078(6) Uani 0.505(6) 1 d D U P D 1
H17M H 0.5817 0.1225 1.0688 0.116 Uiso 0.505(6) 1 calc GR . P D 1
H17N H 0.6395 0.2149 1.0516 0.116 Uiso 0.505(6) 1 calc GR . P D 1
H17O H 0.5460 0.1921 1.1256 0.116 Uiso 0.505(6) 1 calc GR . P D 1
C18D C 0.727(2) 0.2083(14) 1.1893(15) 0.074(6) Uani 0.505(6) 1 d D U P D 1
H18M H 0.6690 0.2292 1.2244 0.111 Uiso 0.505(6) 1 calc GR . P D 1
H18N H 0.7499 0.2553 1.1421 0.111 Uiso 0.505(6) 1 calc GR . P D 1
H18O H 0.7875 0.1899 1.2226 0.111 Uiso 0.505(6) 1 calc GR . P D 1
C19D C 0.8191(18) -0.0867(13) 1.1334(14) 0.067(4) Uani 0.505(6) 1 d D U P D 1
H19D H 0.8736 -0.0634 1.0862 0.081 Uiso 0.505(6) 1 calc R . P D 1
C20D C 0.876(3) -0.162(2) 1.183(3) 0.120(11) Uani 0.505(6) 1 d D U P D 1
H20I H 0.8260 -0.1904 1.2305 0.143 Uiso 0.505(6) 1 calc R . P D 1
H20J H 0.8952 -0.2043 1.1473 0.143 Uiso 0.505(6) 1 calc R . P D 1
C21D C 0.970(2) -0.1410(19) 1.217(2) 0.106(9) Uani 0.505(6) 1 d D U P D 1
H21I H 1.0267 -0.1234 1.1705 0.128 Uiso 0.505(6) 1 calc R . P D 1
H21J H 0.9959 -0.1935 1.2545 0.128 Uiso 0.505(6) 1 calc R . P D 1
C22D C 0.953(3) -0.071(2) 1.264(3) 0.125(12) Uani 0.505(6) 1 d D U P D 1
H22D H 0.9004 -0.0934 1.3125 0.150 Uiso 0.505(6) 1 calc R . P D 1
C23D C 0.901(2) 0.0119(19) 1.2126(19) 0.098(7) Uani 0.505(6) 1 d D U P D 1
H23I H 0.8831 0.0542 1.2494 0.117 Uiso 0.505(6) 1 calc R . P D 1
H23J H 0.9524 0.0396 1.1660 0.117 Uiso 0.505(6) 1 calc R . P D 1
C24D C 0.722(2) -0.1082(18) 1.0871(17) 0.078(6) Uani 0.505(6) 1 d D U P D 1
H24D H 0.6779 -0.0538 1.0768 0.094 Uiso 0.505(6) 1 calc R . P D 1
C25D C 0.649(2) -0.1772(16) 1.1335(16) 0.086(7) Uani 0.505(6) 1 d D U P D 1
H25M H 0.6854 -0.2336 1.1392 0.129 Uiso 0.505(6) 1 calc GR . P D 1
H25N H 0.5858 -0.1783 1.1028 0.129 Uiso 0.505(6) 1 calc GR . P D 1
H25O H 0.6266 -0.1653 1.1892 0.129 Uiso 0.505(6) 1 calc GR . P D 1
C26D C 0.765(2) -0.124(2) 0.9999(17) 0.106(9) Uani 0.505(6) 1 d D U P D 1
H26M H 0.8177 -0.0797 0.9742 0.158 Uiso 0.505(6) 1 calc GR . P D 1
H26N H 0.7056 -0.1207 0.9644 0.158 Uiso 0.505(6) 1 calc GR . P D 1
H26O H 0.7979 -0.1818 1.0058 0.158 Uiso 0.505(6) 1 calc GR . P D 1
C27D C 1.044(3) -0.039(3) 1.298(3) 0.167(16) Uani 0.505(6) 1 d D U P D 1
H27M H 1.0376 -0.0582 1.3596 0.251 Uiso 0.505(6) 1 calc GR . P D 1
H27N H 1.0461 0.0244 1.2840 0.251 Uiso 0.505(6) 1 calc GR . P D 1
H27O H 1.1106 -0.0629 1.2750 0.251 Uiso 0.505(6) 1 calc GR . P D 1
C28D C 0.674(2) -0.0807(13) 1.3011(16) 0.045(7) Uani 0.505(6) 1 d D U P D 1
C29D C 0.6410(8) -0.1375(7) 1.3635(7) 0.057(3) Uani 1 1 d . U . . .
C30D C 0.6268(8) -0.2034(6) 1.4255(6) 0.046(2) Uani 1 1 d . U . . .
C31D C 0.5447(8) -0.2021(6) 1.4941(6) 0.051(2) Uani 1 1 d . U . . .
H31D H 0.4948 -0.1553 1.4891 0.061 Uiso 1 1 calc R . . . .
C32D C 0.5363(7) -0.2627(6) 1.5624(6) 0.052(3) Uani 1 1 d . U . . .
H32D H 0.4813 -0.2571 1.6050 0.063 Uiso 1 1 calc R . . . .
C33D C 0.6099(7) -0.3411(6) 1.5770(6) 0.048(2) Uani 1 1 d . U . . .
H33D H 0.5636 -0.3934 1.5842 0.057 Uiso 1 1 calc R . . . .
C34D C 0.6848(8) -0.3418(7) 1.5006(6) 0.051(2) Uani 1 1 d . U . . .
H34D H 0.7302 -0.3911 1.5009 0.061 Uiso 1 1 calc R . . . .
C35D C 0.6928(8) -0.2817(6) 1.4349(6) 0.055(3) Uani 1 1 d . U . . .
H35D H 0.7441 -0.2884 1.3902 0.065 Uiso 1 1 calc R . . . .
N1E N 0.7364(13) 0.0212(8) 1.1973(9) 0.042(4) Uani 0.495(6) 1 d D U P D 2
C8CA C 0.6605(15) 0.0136(11) 1.2649(11) 0.043(3) Uani 0.495(6) 1 d D U P D 2
C2E C 0.7472(18) 0.1116(12) 1.1460(14) 0.054(4) Uani 0.495(6) 1 d D U P D 2
C3E C 0.6668(18) 0.1606(13) 1.1893(14) 0.056(5) Uani 0.495(6) 1 d D U P D 2
H3EA H 0.6190 0.1920 1.1485 0.068 Uiso 0.495(6) 1 calc R . P D 2
H3EB H 0.7027 0.2041 1.2131 0.068 Uiso 0.495(6) 1 calc R . P D 2
C4E C 0.5958(18) 0.0955(13) 1.2647(13) 0.058(3) Uani 0.495(6) 1 d D U P D 2
C5E C 0.7838(18) -0.0586(15) 1.1752(15) 0.067(4) Uani 0.495(6) 1 d D U P D 2
C6E C 0.8793(19) -0.0792(15) 1.1961(14) 0.078(5) Uani 0.495(6) 1 d D U P D 2
C7E C 0.932(3) -0.150(2) 1.165(3) 0.121(11) Uani 0.495(6) 1 d D U P D 2
H7E H 1.0034 -0.1666 1.1739 0.146 Uiso 0.495(6) 1 calc R . P D 2
C8E C 0.865(2) -0.1963(17) 1.1193(18) 0.095(7) Uani 0.495(6) 1 d D U P D 2
H8E H 0.8886 -0.2511 1.1082 0.114 Uiso 0.495(6) 1 calc R . P D 2
C9E C 0.772(3) -0.165(2) 1.092(2) 0.126(11) Uani 0.495(6) 1 d D U P D 2
H9E H 0.7403 -0.1905 1.0525 0.152 Uiso 0.495(6) 1 calc R . P D 2
C10E C 0.722(3) -0.097(2) 1.121(2) 0.103(9) Uani 0.495(6) 1 d D U P D 2
C11E C 0.9314(19) -0.040(2) 1.2605(17) 0.078(7) Uani 0.495(6) 1 d D U P D 2
H11E H 0.8881 0.0115 1.2709 0.094 Uiso 0.495(6) 1 calc R . P D 2
C12E C 1.046(2) -0.006(3) 1.217(3) 0.151(13) Uani 0.495(6) 1 d D U P D 2
H12P H 1.0855 -0.0542 1.1973 0.226 Uiso 0.495(6) 1 calc GR . P D 2
H12Q H 1.0861 0.0138 1.2583 0.226 Uiso 0.495(6) 1 calc GR . P D 2
H12R H 1.0374 0.0416 1.1698 0.226 Uiso 0.495(6) 1 calc GR . P D 2
C13E C 0.931(2) -0.103(2) 1.3402(19) 0.117(10) Uani 0.495(6) 1 d D U P D 2
H13P H 0.8655 -0.1370 1.3498 0.175 Uiso 0.495(6) 1 calc GR . P D 2
H13Q H 0.9359 -0.0721 1.3860 0.175 Uiso 0.495(6) 1 calc GR . P D 2
H13R H 0.9928 -0.1424 1.3377 0.175 Uiso 0.495(6) 1 calc GR . P D 2
C14E C 0.613(2) -0.0802(19) 1.1010(14) 0.106(7) Uani 0.495(6) 1 d D U P D 2
H14E H 0.5906 -0.0227 1.1150 0.128 Uiso 0.495(6) 1 calc R . P D 2
C15E C 0.607(3) -0.073(2) 1.0068(14) 0.130(11) Uani 0.495(6) 1 d D U P D 2
H15P H 0.6540 -0.0265 0.9757 0.195 Uiso 0.495(6) 1 calc GR . P D 2
H15Q H 0.5333 -0.0596 0.9931 0.195 Uiso 0.495(6) 1 calc GR . P D 2
H15R H 0.6291 -0.1283 0.9911 0.195 Uiso 0.495(6) 1 calc GR . P D 2
C16E C 0.534(3) -0.150(2) 1.153(2) 0.125(10) Uani 0.495(6) 1 d D U P D 2
H16P H 0.5627 -0.2082 1.1512 0.187 Uiso 0.495(6) 1 calc GR . P D 2
H16Q H 0.4649 -0.1435 1.1281 0.187 Uiso 0.495(6) 1 calc GR . P D 2
H16R H 0.5231 -0.1420 1.2107 0.187 Uiso 0.495(6) 1 calc GR . P D 2
C17E C 0.8595(16) 0.1462(13) 1.1407(14) 0.070(6) Uani 0.495(6) 1 d D U P D 2
H17P H 0.8817 0.1408 1.1974 0.105 Uiso 0.495(6) 1 calc GR . P D 2
H17Q H 0.8611 0.2075 1.1125 0.105 Uiso 0.495(6) 1 calc GR . P D 2
H17R H 0.9083 0.1125 1.1089 0.105 Uiso 0.495(6) 1 calc GR . P D 2
C18E C 0.728(2) 0.1103(16) 1.0542(13) 0.084(7) Uani 0.495(6) 1 d D U P D 2
H18P H 0.7737 0.0659 1.0342 0.127 Uiso 0.495(6) 1 calc GR . P D 2
H18Q H 0.7450 0.1674 1.0190 0.127 Uiso 0.495(6) 1 calc GR . P D 2
H18R H 0.6530 0.0969 1.0513 0.127 Uiso 0.495(6) 1 calc GR . P D 2
C19E C 0.588(2) 0.124(2) 1.3486(18) 0.085(7) Uani 0.495(6) 1 d D U P D 2
H19E H 0.5636 0.1858 1.3377 0.102 Uiso 0.495(6) 1 calc R . P D 2
C20E C 0.507(2) 0.074(3) 1.415(2) 0.113(10) Uani 0.495(6) 1 d D U P D 2
H20K H 0.5312 0.0132 1.4304 0.135 Uiso 0.495(6) 1 calc R . P D 2
H20L H 0.5034 0.1002 1.4652 0.135 Uiso 0.495(6) 1 calc R . P D 2
C21E C 0.405(3) 0.075(3) 1.388(2) 0.103(8) Uani 0.495(6) 1 d D U P D 2
H21K H 0.3749 0.1345 1.3830 0.124 Uiso 0.495(6) 1 calc R . P D 2
H21L H 0.3587 0.0362 1.4319 0.124 Uiso 0.495(6) 1 calc R . P D 2
C22E C 0.400(2) 0.047(2) 1.309(2) 0.083(5) Uani 0.495(6) 1 d D U P D 2
H22E H 0.4254 -0.0143 1.3227 0.099 Uiso 0.495(6) 1 calc R . P D 2
C23E C 0.484(2) 0.0885(19) 1.2358(18) 0.089(7) Uani 0.495(6) 1 d D U P D 2
H23K H 0.4889 0.0527 1.1922 0.107 Uiso 0.495(6) 1 calc R . P D 2
H23L H 0.4594 0.1474 1.2102 0.107 Uiso 0.495(6) 1 calc R . P D 2
C24E C 0.699(2) 0.123(2) 1.386(2) 0.087(5) Uani 0.495(6) 1 d D U P D 2
H24E H 0.7550 0.1169 1.3405 0.105 Uiso 0.495(6) 1 calc R . P D 2
C25E C 0.714(4) 0.050(3) 1.457(3) 0.115(12) Uani 0.495(6) 1 d D U P D 2
H25P H 0.6452 0.0231 1.4795 0.172 Uiso 0.495(6) 1 calc GR . P D 2
H25Q H 0.7456 0.0719 1.5017 0.172 Uiso 0.495(6) 1 calc GR . P D 2
H25R H 0.7621 0.0064 1.4380 0.172 Uiso 0.495(6) 1 calc GR . P D 2
C26E C 0.716(3) 0.213(2) 1.410(3) 0.110(8) Uani 0.495(6) 1 d D U P D 2
H26P H 0.6992 0.2597 1.3631 0.166 Uiso 0.495(6) 1 calc GR . P D 2
H26Q H 0.7900 0.2179 1.4213 0.166 Uiso 0.495(6) 1 calc GR . P D 2
H26R H 0.6685 0.2181 1.4598 0.166 Uiso 0.495(6) 1 calc GR . P D 2
C27E C 0.297(2) 0.037(3) 1.280(3) 0.136(12) Uani 0.495(6) 1 d D U P D 2
H27P H 0.2574 -0.0091 1.3202 0.204 Uiso 0.495(6) 1 calc GR . P D 2
H27Q H 0.3067 0.0208 1.2252 0.204 Uiso 0.495(6) 1 calc GR . P D 2
H27R H 0.2568 0.0916 1.2762 0.204 Uiso 0.495(6) 1 calc GR . P D 2
C28E C 0.641(2) -0.0621(14) 1.3194(16) 0.042(7) Uani 0.495(6) 1 d D U P D 2
N1F N 0.2097(16) 0.5906(13) 0.2776(10) 0.045(5) Uani 0.352(7) 1 d D U P A 2
C1F C 0.269(2) 0.5176(17) 0.2855(17) 0.054(3) Uani 0.352(7) 1 d D U P A 2
C2F C 0.2287(19) 0.6417(15) 0.1904(13) 0.055(6) Uani 0.352(7) 1 d D U P A 2
C3F C 0.305(2) 0.5935(19) 0.1455(15) 0.067(7) Uani 0.352(7) 1 d D U P A 2
H3FA H 0.3604 0.6327 0.1126 0.081 Uiso 0.352(7) 1 calc R . P A 2
H3FB H 0.2685 0.5655 0.1066 0.081 Uiso 0.352(7) 1 calc R . P A 2
C4F C 0.356(2) 0.5216(16) 0.2140(15) 0.060(3) Uani 0.352(7) 1 d D U P A 2
C5F C 0.1427(17) 0.6136(18) 0.3418(16) 0.052(6) Uani 0.352(7) 1 d D U P A 2
C6F C 0.168(2) 0.664(2) 0.3936(17) 0.054(7) Uani 0.352(7) 1 d D U P A 2
C7F C 0.101(2) 0.693(2) 0.4540(18) 0.079(8) Uani 0.352(7) 1 d D U P A 2
H7F H 0.1277 0.7250 0.4909 0.095 Uiso 0.352(7) 1 calc R . P A 2
C8F C -0.008(2) 0.674(2) 0.459(2) 0.097(10) Uani 0.352(7) 1 d D U P A 2
H8F H -0.0581 0.6969 0.4967 0.116 Uiso 0.352(7) 1 calc R . P A 2
C9F C -0.040(2) 0.623(3) 0.409(2) 0.083(12) Uani 0.352(7) 1 d D U P A 2
H9F H -0.1133 0.6087 0.4132 0.100 Uiso 0.352(7) 1 calc R . P A 2
C10F C 0.0281(17) 0.5920(17) 0.3514(16) 0.058(6) Uani 0.352(7) 1 d D U P A 2
C11F C 0.293(2) 0.681(2) 0.390(2) 0.061(8) Uani 0.352(7) 1 d D U P A 2
H11F H 0.3309 0.6727 0.3352 0.074 Uiso 0.352(7) 1 calc R . P A 2
C12F C 0.305(3) 0.779(2) 0.401(3) 0.075(11) Uani 0.352(7) 1 d D U P A 2
H12G H 0.2793 0.8190 0.3534 0.113 Uiso 0.352(7) 1 calc GR . P A 2
H12H H 0.3803 0.7907 0.4053 0.113 Uiso 0.352(7) 1 calc GR . P A 2
H12I H 0.2631 0.7868 0.4529 0.113 Uiso 0.352(7) 1 calc GR . P A 2
C13F C 0.339(3) 0.624(3) 0.462(3) 0.070(11) Uani 0.352(7) 1 d D U P A 2
H13G H 0.3098 0.6410 0.5145 0.105 Uiso 0.352(7) 1 calc GR . P A 2
H13H H 0.4170 0.6303 0.4565 0.105 Uiso 0.352(7) 1 calc GR . P A 2
H13I H 0.3211 0.5634 0.4639 0.105 Uiso 0.352(7) 1 calc GR . P A 2
C14F C -0.015(3) 0.526(2) 0.304(2) 0.094(5) Uani 0.352(7) 1 d D U P A 2
H14F H 0.0441 0.5126 0.2630 0.112 Uiso 0.352(7) 1 calc R . P A 2
C15F C -0.108(3) 0.564(3) 0.255(3) 0.101(11) Uani 0.352(7) 1 d D U P A 2
H15G H -0.1719 0.5652 0.2937 0.151 Uiso 0.352(7) 1 calc GR . P A 2
H15H H -0.1212 0.5274 0.2147 0.151 Uiso 0.352(7) 1 calc GR . P A 2
H15I H -0.0905 0.6229 0.2248 0.151 Uiso 0.352(7) 1 calc GR . P A 2
C16F C -0.036(4) 0.442(2) 0.371(3) 0.123(12) Uani 0.352(7) 1 d D U P A 2
H16G H 0.0321 0.4128 0.3844 0.185 Uiso 0.352(7) 1 calc GR . P A 2
H16H H -0.0808 0.4026 0.3501 0.185 Uiso 0.352(7) 1 calc GR . P A 2
H16I H -0.0723 0.4567 0.4223 0.185 Uiso 0.352(7) 1 calc GR . P A 2
C17F C 0.272(3) 0.7341(15) 0.1930(16) 0.067(7) Uani 0.352(7) 1 d D U P A 2
H17G H 0.2148 0.7680 0.2169 0.100 Uiso 0.352(7) 1 calc GR . P A 2
H17H H 0.2956 0.7643 0.1360 0.100 Uiso 0.352(7) 1 calc GR . P A 2
H17I H 0.3319 0.7278 0.2278 0.100 Uiso 0.352(7) 1 calc GR . P A 2
C18F C 0.126(2) 0.654(2) 0.1485(18) 0.067(8) Uani 0.352(7) 1 d D U P A 2
H18G H 0.0941 0.5968 0.1510 0.100 Uiso 0.352(7) 1 calc GR . P A 2
H18H H 0.1407 0.6830 0.0899 0.100 Uiso 0.352(7) 1 calc GR . P A 2
H18I H 0.0762 0.6892 0.1776 0.100 Uiso 0.352(7) 1 calc GR . P A 2
C19F C 0.392(2) 0.4342(18) 0.189(2) 0.070(7) Uani 0.352(7) 1 d D U P A 2
H19F H 0.4393 0.4497 0.1355 0.084 Uiso 0.352(7) 1 calc R . P A 2
C20F C 0.460(3) 0.3748(18) 0.253(2) 0.087(8) Uani 0.352(7) 1 d D U P A 2
H20E H 0.4129 0.3476 0.3026 0.104 Uiso 0.352(7) 1 calc R . P A 2
H20F H 0.4934 0.3277 0.2269 0.104 Uiso 0.352(7) 1 calc R . P A 2
C21F C 0.543(3) 0.422(2) 0.280(3) 0.112(11) Uani 0.352(7) 1 d D U P A 2
H21E H 0.6014 0.4319 0.2340 0.135 Uiso 0.352(7) 1 calc R . P A 2
H21F H 0.5712 0.3844 0.3287 0.135 Uiso 0.352(7) 1 calc R . P A 2
C22F C 0.514(2) 0.510(2) 0.303(2) 0.086(4) Uani 0.352(7) 1 d D U P A 2
H22F H 0.4633 0.4970 0.3542 0.104 Uiso 0.352(7) 1 calc R . P A 2
C23F C 0.456(2) 0.559(2) 0.239(2) 0.084(7) Uani 0.352(7) 1 d D U P A 2
H23E H 0.5064 0.5737 0.1874 0.101 Uiso 0.352(7) 1 calc R . P A 2
H23F H 0.4359 0.6149 0.2558 0.101 Uiso 0.352(7) 1 calc R . P A 2
C24F C 0.306(3) 0.382(3) 0.171(2) 0.087(4) Uani 0.352(7) 1 d D U P A 2
H24F H 0.2546 0.4311 0.1601 0.105 Uiso 0.352(7) 1 calc R . P A 2
C25F C 0.236(4) 0.329(3) 0.242(3) 0.117(7) Uani 0.352(7) 1 d D U P A 2
H25G H 0.1832 0.2980 0.2193 0.175 Uiso 0.352(7) 1 calc R . P A 2
H25H H 0.2801 0.2872 0.2773 0.175 Uiso 0.352(7) 1 calc R . P A 2
H25I H 0.1998 0.3681 0.2757 0.175 Uiso 0.352(7) 1 calc R . P A 2
C26F C 0.320(4) 0.368(3) 0.078(2) 0.112(12) Uani 0.352(7) 1 d D U P A 2
H26G H 0.2615 0.3323 0.0678 0.168 Uiso 0.352(7) 1 calc R . P A 2
H26H H 0.3196 0.4244 0.0393 0.168 Uiso 0.352(7) 1 calc R . P A 2
H26I H 0.3882 0.3381 0.0677 0.168 Uiso 0.352(7) 1 calc R . P A 2
C27F C 0.609(4) 0.547(3) 0.327(4) 0.144(18) Uani 0.352(7) 1 d D U P A 2
H27G H 0.6646 0.5020 0.3365 0.216 Uiso 0.352(7) 1 calc GR . P A 2
H27H H 0.5904 0.5682 0.3792 0.216 Uiso 0.352(7) 1 calc GR . P A 2
H27I H 0.6353 0.5950 0.2828 0.216 Uiso 0.352(7) 1 calc GR . P A 2
C28F C 0.247(3) 0.455(2) 0.357(2) 0.050(4) Uani 0.352(7) 1 d D U P A 2

loop_
_atom_site_aniso_label
_atom_site_aniso_U_11
_atom_site_aniso_U_22
_atom_site_aniso_U_33
_atom_site_aniso_U_23
_atom_site_aniso_U_13
_atom_site_aniso_U_12
N1A 0.053(6) 0.056(6) 0.037(6) 0.002(5) -0.003(5) 0.005(5)
C1A 0.045(8) 0.074(6) 0.038(5) 0.002(4) -0.004(5) 0.011(5)
C2A 0.074(9) 0.060(8) 0.031(7) 0.001(6) -0.010(6) 0.008(6)
C3A 0.071(9) 0.072(9) 0.046(8) -0.004(6) -0.017(6) 0.017(7)
C4A 0.063(8) 0.072(8) 0.052(8) 0.007(6) -0.003(6) 0.022(6)
C5A 0.060(6) 0.059(7) 0.047(6) 0.011(5) 0.016(4) 0.003(5)
C6A 0.064(7) 0.066(9) 0.060(9) 0.029(7) 0.001(6) 0.002(6)
C7A 0.067(9) 0.091(12) 0.099(13) 0.005(10) -0.003(8) 0.012(8)
C8A 0.112(12) 0.127(17) 0.16(2) -0.039(15) 0.003(11) 0.016(11)
C9A 0.107(10) 0.088(12) 0.097(14) -0.013(11) 0.014(9) 0.011(9)
C10A 0.095(9) 0.073(10) 0.064(12) -0.008(8) 0.013(8) 0.005(7)
C11A 0.070(8) 0.100(10) 0.078(8) 0.009(8) -0.004(6) -0.007(7)
C12A 0.082(14) 0.164(19) 0.085(11) 0.029(11) -0.022(10) -0.027(14)
C13A 0.081(13) 0.123(15) 0.125(17) 0.016(12) -0.007(11) -0.034(12)
C14A 0.110(10) 0.068(8) 0.077(9) 0.000(6) -0.002(7) -0.009(7)
C15A 0.160(15) 0.079(10) 0.103(13) -0.004(8) 0.009(10) -0.019(10)
C16A 0.16(2) 0.093(16) 0.070(10) -0.020(9) -0.009(10) 0.028(14)
C17A 0.086(9) 0.067(10) 0.049(9) 0.001(7) -0.004(7) 0.003(7)
C18A 0.113(13) 0.069(10) 0.035(7) 0.015(7) -0.025(7) -0.012(9)
C19A 0.076(10) 0.098(12) 0.066(9) -0.014(8) 0.002(7) 0.025(8)
C20A 0.083(9) 0.100(13) 0.070(9) -0.003(8) 0.005(7) 0.033(9)
C21A 0.084(11) 0.13(2) 0.094(13) -0.012(14) 0.013(9) 0.015(11)
C22A 0.061(7) 0.110(10) 0.106(10) -0.019(9) 0.003(7) 0.015(7)
C23A 0.058(8) 0.105(13) 0.105(11) -0.011(9) -0.004(7) 0.019(7)
C24A 0.092(12) 0.078(11) 0.106(15) -0.028(10) -0.016(10) 0.032(10)
C25A 0.10(2) 0.105(17) 0.13(2) -0.011(14) -0.045(19) 0.000(16)
C26A 0.13(2) 0.093(12) 0.12(2) -0.037(12) -0.023(19) 0.029(12)
C27A 0.064(9) 0.16(2) 0.133(18) -0.010(16) -0.001(10) 0.001(10)
C28A 0.026(11) 0.081(6) 0.040(7) 0.007(5) -0.021(6) -0.009(6)
C29A 0.062(6) 0.086(6) 0.047(5) 0.000(4) -0.006(4) -0.018(5)
C30A 0.073(7) 0.095(7) 0.066(7) 0.003(5) -0.019(5) -0.027(6)
C31A 0.064(7) 0.081(7) 0.075(7) -0.013(5) -0.010(5) -0.012(5)
C32A 0.115(10) 0.115(10) 0.092(9) 0.012(8) -0.044(8) -0.053(9)
C33A 0.25(2) 0.205(18) 0.131(13) 0.063(13) -0.105(16) -0.151(19)
C34A 0.43(4) 0.30(2) 0.21(2) 0.15(2) -0.24(3) -0.28(3)
C35A 0.180(16) 0.178(14) 0.110(10) 0.061(11) -0.099(12) -0.118(13)
N1B 0.077(6) 0.085(6) 0.084(6) -0.035(5) -0.003(4) 0.005(4)
C1B 0.067(6) 0.071(6) 0.113(8) -0.040(5) 0.000(5) 0.002(5)
C2B 0.065(6) 0.067(6) 0.073(6) 0.005(5) -0.006(5) -0.006(5)
C3B 0.090(7) 0.131(8) 0.071(8) 0.015(6) -0.003(6) 0.023(6)
C4B 0.105(7) 0.108(8) 0.082(7) 0.001(6) 0.022(6) 0.044(6)
C5B 0.097(6) 0.071(7) 0.083(7) -0.017(6) 0.005(5) 0.043(6)
C6B 0.129(8) 0.088(9) 0.086(8) -0.033(7) 0.013(6) 0.015(7)
C7B 0.120(9) 0.26(2) 0.089(10) -0.086(13) 0.010(7) 0.013(10)
C8B 0.131(10) 0.172(17) 0.126(12) -0.057(12) 0.008(8) 0.022(10)
C9B 0.112(9) 0.130(12) 0.105(10) -0.034(9) -0.021(7) 0.035(8)
C10B 0.093(7) 0.110(10) 0.080(7) -0.003(7) -0.019(6) 0.010(6)
C11B 0.115(9) 0.096(9) 0.146(11) -0.050(8) -0.041(8) 0.033(7)
C12B 0.147(14) 0.141(12) 0.121(10) -0.066(9) -0.023(9) 0.060(10)
C13B 0.25(2) 0.122(11) 0.182(19) -0.068(11) -0.098(17) 0.046(11)
C14B 0.134(11) 0.117(10) 0.093(9) -0.019(7) -0.018(8) -0.011(8)
C15B 0.153(16) 0.131(11) 0.157(15) -0.015(10) -0.002(13) -0.037(10)
C16B 0.184(18) 0.165(15) 0.134(13) -0.015(11) -0.067(13) -0.001(13)
C17B 0.146(13) 0.089(9) 0.141(13) -0.019(8) -0.005(10) -0.025(8)
C18B 0.126(11) 0.118(11) 0.092(8) 0.034(8) -0.037(8) -0.026(9)
C19B 0.091(7) 0.083(7) 0.102(8) 0.031(6) 0.037(6) 0.035(6)
C20B 0.137(12) 0.082(8) 0.142(12) 0.019(7) 0.019(9) 0.018(7)
C21B 0.118(9) 0.091(9) 0.131(11) 0.004(8) 0.021(8) 0.047(8)
C22B 0.109(9) 0.093(8) 0.118(10) 0.000(7) 0.031(7) 0.019(7)
C23B 0.154(12) 0.103(8) 0.108(10) -0.011(7) -0.011(8) 0.051(8)
C24B 0.098(9) 0.111(10) 0.128(9) 0.039(8) 0.007(7) 0.023(7)
C25B 0.103(12) 0.23(2) 0.126(10) 0.043(11) -0.014(9) -0.022(13)
C26B 0.096(10) 0.23(2) 0.23(2) -0.034(18) 0.042(10) -0.016(11)
C27B 0.153(14) 0.137(14) 0.154(14) -0.033(11) 0.011(11) 0.032(11)
C28B 0.113(10) 0.088(8) 0.083(8) 0.004(6) -0.011(7) -0.013(7)
C29B 0.082(8) 0.066(6) 0.071(6) -0.006(5) -0.022(5) -0.025(6)
C30B 0.057(6) 0.044(5) 0.050(5) -0.005(4) -0.006(4) -0.012(4)
C31B 0.054(6) 0.052(6) 0.062(6) -0.001(5) -0.010(4) 0.004(5)
C32B 0.047(5) 0.061(6) 0.060(6) -0.004(5) -0.004(4) -0.005(4)
C33B 0.051(5) 0.058(6) 0.045(5) -0.004(4) -0.005(4) -0.010(4)
C34B 0.058(6) 0.039(5) 0.052(5) -0.007(4) 0.002(4) -0.009(4)
C35B 0.069(6) 0.051(5) 0.040(5) -0.009(4) -0.005(4) -0.009(4)
N1C 0.051(4) 0.047(4) 0.038(4) -0.004(3) -0.007(3) 0.000(3)
C1C 0.054(5) 0.045(5) 0.038(5) -0.004(4) -0.019(4) 0.002(4)
C2C 0.077(6) 0.053(5) 0.046(5) 0.008(4) -0.019(4) -0.007(4)
C3C 0.082(6) 0.074(6) 0.028(5) 0.006(4) -0.002(4) -0.013(5)
C4C 0.056(5) 0.073(6) 0.039(5) -0.010(4) -0.005(4) -0.014(4)
C5C 0.063(5) 0.038(5) 0.056(5) -0.004(4) -0.005(4) 0.011(4)
C6C 0.107(7) 0.057(7) 0.074(7) -0.023(6) -0.008(5) 0.003(5)
C7C 0.132(9) 0.099(10) 0.097(9) -0.057(8) 0.005(7) 0.000(7)
C8C 0.124(9) 0.135(13) 0.140(13) -0.078(11) 0.039(9) 0.000(9)
C9C 0.089(8) 0.096(10) 0.119(10) -0.039(8) 0.019(7) 0.009(7)
C10C 0.058(5) 0.056(6) 0.089(7) -0.012(5) 0.007(5) 0.012(4)
C11C 0.114(8) 0.061(6) 0.053(6) -0.009(5) -0.029(6) -0.004(5)
C12C 0.255(19) 0.059(8) 0.127(12) -0.006(8) -0.119(13) -0.014(9)
C13C 0.161(14) 0.065(7) 0.112(11) -0.017(7) -0.052(10) -0.015(7)
C14C 0.052(6) 0.073(7) 0.088(7) -0.006(5) -0.009(5) -0.003(5)
C15C 0.090(9) 0.089(8) 0.099(9) -0.004(7) -0.007(7) -0.019(7)
C16C 0.064(8) 0.160(14) 0.148(12) 0.019(11) -0.037(8) -0.019(8)
C17C 0.106(9) 0.053(6) 0.073(8) 0.002(5) -0.012(7) -0.009(5)
C18C 0.071(6) 0.077(8) 0.058(6) -0.005(6) -0.022(5) 0.007(5)
C19C 0.062(6) 0.119(8) 0.050(6) -0.007(6) 0.000(5) -0.005(5)
C20C 0.067(7) 0.128(9) 0.109(10) -0.015(7) 0.006(7) 0.011(6)
C21C 0.112(9) 0.113(10) 0.135(12) -0.036(9) 0.004(8) 0.017(8)
C22C 0.108(9) 0.103(8) 0.123(11) -0.050(8) 0.000(8) 0.009(7)
C23C 0.075(7) 0.105(7) 0.071(7) -0.040(6) 0.005(6) -0.006(6)
C24C 0.063(7) 0.145(10) 0.061(6) -0.016(6) -0.005(5) -0.030(6)
C25C 0.152(15) 0.207(18) 0.068(8) 0.020(9) -0.018(8) -0.093(14)
C26C 0.088(9) 0.216(16) 0.066(8) 0.007(9) -0.017(7) -0.060(10)
C27C 0.21(2) 0.156(15) 0.26(2) -0.149(18) -0.062(18) 0.046(13)
C28C 0.050(5) 0.043(5) 0.054(5) -0.005(4) -0.009(4) 0.002(4)
C29C 0.051(5) 0.043(5) 0.051(5) -0.007(4) -0.006(4) 0.009(4)
C30C 0.072(6) 0.053(6) 0.079(6) -0.006(5) -0.023(5) -0.003(5)
C31C 0.077(7) 0.061(6) 0.106(8) -0.008(6) -0.022(6) -0.013(5)
C32C 0.126(11) 0.072(8) 0.116(9) 0.022(7) -0.061(8) -0.042(8)
C33C 0.148(13) 0.085(9) 0.127(10) 0.006(7) -0.066(9) -0.047(9)
C34C 0.138(12) 0.079(8) 0.118(10) -0.005(7) -0.060(8) -0.027(8)
C35C 0.094(8) 0.065(7) 0.086(7) -0.011(6) -0.030(6) -0.012(6)
N1D 0.061(7) 0.042(7) 0.033(7) 0.009(5) -0.002(6) -0.010(5)
C1D 0.060(7) 0.035(6) 0.031(6) -0.001(4) -0.002(5) -0.002(4)
C2D 0.079(8) 0.032(6) 0.042(6) 0.012(4) 0.006(6) -0.014(5)
C3D 0.076(10) 0.058(9) 0.056(10) 0.002(7) 0.013(8) -0.018(7)
C4D 0.078(9) 0.066(9) 0.047(9) -0.002(7) 0.020(7) -0.014(7)
C5D 0.071(7) 0.037(7) 0.053(6) 0.010(5) 0.006(5) 0.008(5)
C6D 0.071(9) 0.080(11) 0.087(9) 0.001(8) 0.003(7) 0.008(7)
C7D 0.063(12) 0.11(2) 0.095(13) -0.014(14) 0.009(10) 0.020(11)
C8D 0.099(12) 0.10(2) 0.099(9) -0.006(11) 0.004(8) 0.014(11)
C9D 0.091(12) 0.13(3) 0.087(13) -0.023(15) 0.009(9) 0.022(11)
C10D 0.088(12) 0.077(16) 0.072(10) -0.015(10) 0.000(8) 0.018(10)
C11D 0.050(10) 0.081(11) 0.088(11) -0.009(9) -0.002(8) 0.001(8)
C12D 0.058(12) 0.099(15) 0.094(14) -0.016(11) -0.011(10) -0.003(11)
C13D 0.104(18) 0.086(11) 0.089(16) -0.018(10) 0.006(13) -0.002(10)
C14D 0.083(13) 0.113(9) 0.069(8) -0.035(6) 0.006(9) 0.021(10)
C15D 0.12(2) 0.127(10) 0.096(12) -0.051(9) 0.013(17) 0.012(13)
C16D 0.13(3) 0.138(12) 0.083(13) -0.026(10) -0.011(18) 0.021(15)
C17D 0.112(13) 0.060(12) 0.053(11) 0.012(9) -0.015(9) -0.013(10)
C18D 0.099(15) 0.044(10) 0.076(13) 0.005(9) -0.024(11) -0.008(9)
C19D 0.081(7) 0.060(7) 0.057(8) -0.013(6) 0.017(6) 0.000(5)
C20D 0.128(18) 0.096(13) 0.14(2) -0.012(12) -0.043(19) 0.015(12)
C21D 0.108(15) 0.102(15) 0.11(2) -0.011(13) -0.042(14) 0.025(12)
C22D 0.12(2) 0.122(17) 0.14(2) -0.025(14) -0.038(17) 0.016(13)
C23D 0.079(11) 0.111(14) 0.103(15) -0.022(11) -0.004(10) 0.000(9)
C24D 0.091(12) 0.051(13) 0.097(13) -0.025(10) -0.014(9) 0.016(9)
C25D 0.095(14) 0.081(14) 0.090(15) -0.041(11) 0.002(11) 0.000(11)
C26D 0.087(16) 0.15(2) 0.096(13) -0.050(13) -0.020(11) -0.010(15)
C27D 0.12(2) 0.19(3) 0.23(4) -0.09(3) -0.07(2) 0.043(19)
C28D 0.055(17) 0.037(10) 0.041(10) -0.006(8) -0.004(9) 0.006(9)
C29D 0.065(6) 0.052(5) 0.051(5) 0.001(4) -0.014(5) 0.007(4)
C30D 0.057(5) 0.042(5) 0.040(5) -0.005(4) -0.013(4) 0.002(4)
C31D 0.053(5) 0.039(5) 0.060(5) -0.009(4) -0.008(4) 0.007(4)
C32D 0.044(5) 0.048(5) 0.058(6) 0.000(4) 0.004(4) 0.008(4)
C33D 0.043(5) 0.042(5) 0.058(5) -0.009(4) -0.003(4) 0.002(4)
C34D 0.057(6) 0.045(5) 0.047(5) -0.006(4) -0.001(4) 0.015(4)
C35D 0.068(6) 0.048(5) 0.046(5) -0.007(4) -0.004(4) 0.012(4)
N1E 0.069(8) 0.022(6) 0.026(7) 0.006(5) 0.011(6) -0.006(5)
C8CA 0.060(7) 0.035(6) 0.031(6) -0.001(4) -0.002(5) -0.002(4)
C2E 0.079(8) 0.032(6) 0.042(6) 0.012(4) 0.006(6) -0.014(5)
C3E 0.076(10) 0.030(9) 0.056(10) 0.009(7) -0.008(8) -0.006(7)
C4E 0.071(7) 0.037(7) 0.053(6) 0.010(5) 0.006(5) 0.008(5)
C5E 0.081(7) 0.060(7) 0.057(8) -0.013(6) 0.017(6) 0.000(5)
C6E 0.087(9) 0.070(12) 0.065(11) 0.004(9) 0.018(8) -0.002(8)
C7E 0.113(15) 0.103(17) 0.15(3) -0.042(18) 0.023(15) 0.005(12)
C8E 0.108(14) 0.062(13) 0.102(17) -0.007(12) 0.038(12) -0.006(11)
C9E 0.132(16) 0.099(17) 0.16(2) -0.057(18) -0.002(15) 0.008(13)
C10E 0.125(12) 0.087(15) 0.109(18) -0.044(14) -0.015(11) 0.006(10)
C11E 0.041(11) 0.093(17) 0.095(12) -0.018(11) 0.014(9) 0.019(10)
C12E 0.079(14) 0.20(3) 0.16(3) -0.02(2) 0.025(15) -0.022(17)
C13E 0.067(16) 0.16(2) 0.108(14) 0.007(14) 0.001(12) -0.004(15)
C14E 0.128(13) 0.091(16) 0.107(14) -0.030(12) -0.022(11) 0.000(10)
C15E 0.17(3) 0.12(2) 0.109(15) -0.030(14) -0.034(14) -0.04(2)
C16E 0.15(2) 0.12(2) 0.116(19) -0.025(16) -0.033(15) -0.023(17)
C17E 0.089(10) 0.035(10) 0.073(13) 0.012(9) 0.012(8) -0.021(8)
C18E 0.113(17) 0.072(14) 0.055(9) 0.014(8) 0.004(9) -0.024(12)
C19E 0.085(13) 0.094(15) 0.073(9) -0.021(9) 0.008(8) 0.020(10)
C20E 0.093(13) 0.14(3) 0.090(13) -0.009(12) 0.015(9) 0.011(13)
C21E 0.099(12) 0.10(2) 0.099(9) -0.006(11) 0.004(8) 0.014(11)
C22E 0.071(9) 0.080(11) 0.087(9) 0.001(8) 0.003(7) 0.008(7)
C23E 0.078(10) 0.071(15) 0.111(12) 0.003(11) -0.019(8) 0.010(8)
C24E 0.083(13) 0.113(9) 0.069(8) -0.035(6) 0.006(9) 0.021(10)
C25E 0.13(3) 0.138(12) 0.083(13) -0.026(10) -0.011(18) 0.021(15)
C26E 0.12(2) 0.127(10) 0.096(12) -0.051(9) 0.013(17) 0.012(13)
C27E 0.092(13) 0.15(3) 0.16(2) -0.02(2) -0.025(13) -0.007(14)
C28E 0.048(17) 0.040(8) 0.034(12) -0.001(8) 0.009(9) 0.010(7)
N1F 0.036(9) 0.065(9) 0.025(7) 0.012(6) -0.007(6) 0.014(7)
C1F 0.045(8) 0.074(6) 0.038(5) 0.002(4) -0.004(5) 0.011(5)
C2F 0.066(13) 0.066(11) 0.025(10) 0.011(8) -0.008(8) 0.008(9)
C3F 0.074(13) 0.072(13) 0.046(10) 0.006(8) 0.006(8) 0.004(10)
C4F 0.060(6) 0.059(7) 0.047(6) 0.011(5) 0.016(4) 0.003(5)
C5F 0.055(9) 0.059(13) 0.033(11) 0.013(9) 0.000(7) 0.021(8)
C6F 0.064(12) 0.052(14) 0.037(12) 0.012(10) -0.012(8) 0.028(9)
C7F 0.085(13) 0.09(2) 0.055(14) -0.004(14) -0.002(10) 0.032(12)
C8F 0.087(14) 0.12(2) 0.079(18) -0.015(17) -0.002(12) 0.029(13)
C9F 0.056(13) 0.11(3) 0.08(2) -0.01(2) 0.008(11) 0.028(13)
C10F 0.053(9) 0.065(13) 0.041(12) 0.018(10) 0.006(8) 0.019(8)
C11F 0.063(13) 0.067(14) 0.050(15) -0.003(11) -0.011(10) 0.025(10)
C12F 0.09(2) 0.069(14) 0.06(2) 0.000(12) -0.05(2) 0.030(13)
C13F 0.07(2) 0.083(19) 0.050(17) 0.002(14) -0.010(16) 0.032(17)
C14F 0.061(7) 0.110(10) 0.106(10) -0.019(9) 0.003(7) 0.015(7)
C15F 0.076(17) 0.11(2) 0.13(2) -0.046(18) -0.020(17) 0.028(16)
C16F 0.14(3) 0.096(15) 0.13(2) -0.021(14) 0.021(19) 0.004(15)
C17F 0.098(19) 0.066(11) 0.026(13) 0.016(9) -0.007(12) -0.002(11)
C18F 0.084(13) 0.062(17) 0.053(15) 0.001(12) -0.030(11) 0.013(11)
C19F 0.081(11) 0.066(10) 0.052(14) 0.003(9) 0.017(9) 0.012(8)
C20F 0.090(15) 0.081(13) 0.076(17) 0.008(11) 0.000(13) 0.020(10)
C21F 0.108(17) 0.109(14) 0.11(2) 0.001(14) -0.012(17) 0.003(12)
C22F 0.070(8) 0.100(10) 0.078(8) 0.009(8) -0.004(6) -0.007(7)
C23F 0.071(11) 0.096(14) 0.078(15) 0.000(11) 0.002(10) -0.002(9)
C24F 0.110(10) 0.068(8) 0.077(9) 0.000(6) -0.002(7) -0.009(7)
C25F 0.160(15) 0.079(10) 0.103(13) -0.004(8) 0.009(10) -0.019(10)
C26F 0.14(3) 0.11(3) 0.093(14) -0.027(15) -0.022(13) 0.06(2)
C27F 0.11(2) 0.13(3) 0.21(4) -0.02(3) -0.07(3) 0.008(17)
C28F 0.026(11) 0.081(6) 0.040(7) 0.007(5) -0.021(6) -0.009(6)

loop_
_atom_type_symbol
_atom_type_description
_atom_type_scat_dispersion_real
_atom_type_scat_dispersion_imag
_atom_type_scat_source
C C 0.0033 0.0016 'International Tables Vol C Tables 4.2.6.8 and 6.1.1.4'
H H 0.0000 0.0000 'International Tables Vol C Tables 4.2.6.8 and 6.1.1.4'
N N 0.0061 0.0033 'International Tables Vol C Tables 4.2.6.8 and 6.1.1.4'

loop_
_geom_angle_atom_site_label_1
_geom_angle_atom_site_label_2
_geom_angle_atom_site_label_3
_geom_angle
C1A N1A C2A 109.7(11)
C5A N1A C1A 125.7(12)
C5A N1A C2A 124.5(12)
N1A C1A C4A 111.7(12)
C28A C1A N1A 120.0(15)
C28A C1A C4A 127.8(14)
N1A C2A C17A 109.8(12)
N1A C2A C18A 110.8(12)
C3A C2A N1A 106.8(12)
C3A C2A C17A 109.4(14)
C3A C2A C18A 113.5(14)
C18A C2A C17A 106.6(12)
C2A C3A C4A 108.8(13)
C1A C4A C3A 99.3(12)
C1A C4A C19A 118.5(15)
C19A C4A C3A 110.1(14)
C23A C4A C1A 108.2(14)
C23A C4A C3A 112.0(14)
C23A C4A C19A 108.6(15)
N1A C5A C10A 119.3(14)
C6A C5A N1A 125.1(15)
C6A C5A C10A 115.3(15)
C5A C6A C7A 125.3(17)
C5A C6A C11A 119.7(15)
C7A C6A C11A 114.8(15)
C8A C7A C6A 118.6(18)
C9A C8A C7A 118(2)
C8A C9A C10A 124(2)
C5A C10A C14A 122.1(16)
C9A C10A C5A 118.0(17)
C9A C10A C14A 119.7(17)
C6A C11A C12A 106.1(17)
C13A C11A C6A 112.9(16)
C13A C11A C12A 108.3(17)
C10A C14A C15A 106.2(17)
C10A C14A C16A 112.9(18)
C16A C14A C15A 109.7(18)
C20A C19A C4A 112.6(16)
C24A C19A C4A 117.9(16)
C24A C19A C20A 109.9(17)
C21A C20A C19A 112.3(16)
C20A C21A C22A 116.7(17)
C23A C22A C21A 109.4(19)
C23A C22A C27A 120.0(19)
C27A C22A C21A 112.1(18)
C22A C23A C4A 122.1(16)
C19A C24A C25A 118(2)
C19A C24A C26A 108.2(18)
C25A C24A C26A 106(2)
C29A C28A C1A 170(2)
C28A C29A C30A 119.8(11)
C28A C29A C33B 122.1(11)
C30A C29A C33B 118.2(10)
C28F C29A C30A 140.2(17)
C28F C29A C33B 101.3(16)
C31A C30A C29A 123.9(10)
C31A C30A C35A 119.5(12)
C35A C30A C29A 116.3(12)
C30A C31A C32A 117.3(12)
C33A C32A C31A 127.0(16)
C32A C33A C34A 116.5(17)
C33A C34A C35A 121.3(17)
C34A C35A C30A 118.1(15)
C1B N1B C2B 106.0(9)
C1B N1B C5B 127.8(11)
C5B N1B C2B 125.8(10)
N1B C1B C4B 119.4(11)
N1B C1B C28B 116.0(11)
C28B C1B C4B 124.5(11)
N1B C2B C17B 106.6(10)
C3B C2B N1B 107.3(9)
C3B C2B C17B 104.1(11)
C3B C2B C18B 114.9(12)
C18B C2B N1B 115.2(10)
C18B C2B C17B 107.8(12)
C2B C3B C4B 101.4(10)
C1B C4B C3B 96.2(9)
C1B C4B C19B 114.5(11)
C1B C4B C23B 109.7(13)
C19B C4B C3B 109.8(12)
C23B C4B C3B 114.7(11)
C23B C4B C19B 111.2(12)
N1B C5B C10B 118.9(11)
C6B C5B N1B 128.5(13)
C6B C5B C10B 112.1(11)
C5B C6B C7B 128.4(15)
C5B C6B C11B 114.2(12)
C7B C6B C11B 117.2(13)
C6B C7B C8B 117.4(14)
C9B C8B C7B 117.5(16)
C10B C9B C8B 125.1(16)
C5B C10B C14B 120.3(12)
C9B C10B C5B 118.2(13)
C9B C10B C14B 121.4(14)
C12B C11B C6B 105.0(13)
C13B C11B C6B 109.7(13)
C13B C11B C12B 105.4(14)
C10B C14B C15B 112.3(13)
C10B C14B C16B 108.8(13)
C15B C14B C16B 109.7(16)
C4B C19B C20B 115.5(13)
C24B C19B C4B 117.1(11)
C24B C19B C20B 113.7(13)
C21B C20B C19B 108.6(13)
C20B C21B C22B 118.4(13)
C23B C22B C21B 104.2(14)
C27B C22B C21B 116.6(14)
C27B C22B C23B 114.9(15)
C22B C23B C4B 121.0(13)
C19B C24B C25B 119.6(15)
C19B C24B C26B 108.1(15)
C25B C24B C26B 108.1(15)
C29B C28B C1B 175.6(14)
C28B C29B C30B 168.0(14)
C29B C30B C31B 122.1(10)
C29B C30B C35B 122.0(10)
C35B C30B C31B 115.8(9)
C32B C31B C30B 121.9(10)
C31B C32B C33B 124.6(10)
C32B C33B C29A 115.2(9)
C32B C33B C34B 112.5(9)
C34B C33B C29A 111.1(8)
C35B C34B C33B 121.0(9)
C34B C35B C30B 123.5(9)
C1C N1C C2C 111.3(8)
C1C N1C C5C 125.5(8)
C5C N1C C2C 122.3(8)
N1C C1C C4C 111.7(8)
C28C C1C N1C 124.7(9)
C28C C1C C4C 123.4(9)
N1C C2C C3C 102.1(8)
N1C C2C C17C 110.6(9)
N1C C2C C18C 111.7(9)
C3C C2C C17C 112.2(9)
C3C C2C C18C 112.6(9)
C17C C2C C18C 107.6(9)
C2C C3C C4C 109.6(8)
C1C C4C C3C 99.9(8)
C1C C4C C19C 118.4(8)
C1C C4C C23C 112.7(8)
C19C C4C C3C 109.4(9)
C23C C4C C3C 108.1(9)
C23C C4C C19C 107.6(9)
N1C C5C C6C 118.4(9)
N1C C5C C10C 123.0(9)
C6C C5C C10C 118.7(10)
C5C C6C C7C 117.1(12)
C5C C6C C11C 124.5(10)
C7C C6C C11C 118.4(11)
C8C C7C C6C 120.2(13)
C7C C8C C9C 123.0(14)
C8C C9C C10C 119.8(15)
C5C C10C C14C 123.4(9)
C9C C10C C5C 120.7(12)
C9C C10C C14C 116.0(11)
C6C C11C C12C 110.1(12)
C13C C11C C6C 115.2(12)
C13C C11C C12C 111.0(11)
C10C C14C C15C 109.5(10)
C16C C14C C10C 113.8(12)
C16C C14C C15C 103.7(11)
C4C C19C C20C 112.8(10)
C24C C19C C4C 115.5(10)
C24C C19C C20C 114.2(11)
C21C C20C C19C 115.0(13)
C20C C21C C22C 112.6(12)
C23C C22C C21C 108.8(13)
C27C C22C C21C 111.1(14)
C27C C22C C23C 115.2(16)
C22C C23C C4C 116.4(11)
C25C C24C C19C 115.2(14)
C25C C24C C26C 109.2(11)
C26C C24C C19C 111.8(11)
C29C C28C C1C 176.3(10)
C28C C29C C30C 121.1(9)
C28C C29C C33D 118.5(8)
C30C C29C C33D 120.4(9)
C31C C30C C29C 122.5(10)
C35C C30C C29C 120.8(11)
C35C C30C C31C 116.7(10)
C32C C31C C30C 120.9(13)
C31C C32C C33C 121.2(13)
C34C C33C C32C 120.6(13)
C35C C34C C33C 117.1(13)
C34C C35C C30C 123.5(13)
C1D N1D C2D 113.4(15)
C1D N1D C5D 122.4(14)
C5D N1D C2D 124.1(16)
N1D C1D C4D 114.5(16)
N1D C1D C28D 121.1(17)
C28D C1D C4D 124.3(17)
N1D C2D C17D 112.3(16)
N1D C2D C18D 111.1(19)
C3D C2D N1D 103.5(15)
C3D C2D C17D 112(2)
C3D C2D C18D 112.6(18)
C17D C2D C18D 105.4(16)
C2D C3D C4D 109.8(16)
C1D C4D C3D 97.4(16)
C1D C4D C19D 118.4(18)
C1D C4D C23D 113.0(19)
C19D C4D C3D 116.7(17)
C19D C4D C23D 110(2)
C23D C4D C3D 98.7(18)
C6D C5D N1D 123.4(19)
C6D C5D C10D 121(2)
C10D C5D N1D 115(2)
C5D C6D C7D 118(2)
C5D C6D C11D 118(2)
C7D C6D C11D 123(2)
C6D C7D C8D 120(3)
C9D C8D C7D 120(3)
C8D C9D C10D 120(3)
C5D C10D C14D 131(3)
C9D C10D C5D 118(3)
C9D C10D C14D 111(3)
C6D C11D C12D 108.0(18)
C13D C11D C6D 106(2)
C13D C11D C12D 110.0(19)
C10D C14D C15D 113(2)
C10D C14D C16D 113(3)
C16D C14D C15D 111(3)
C4D C19D C24D 113.5(19)
C20D C19D C4D 114(2)
C20D C19D C24D 118(2)
C21D C20D C19D 116(3)
C20D C21D C22D 112(3)
C21D C22D C23D 113(3)
C21D C22D C27D 119(3)
C27D C22D C23D 106(3)
C4D C23D C22D 111(2)
C25D C24D C19D 117(2)
C25D C24D C26D 113(2)
C26D C24D C19D 108(2)
C29D C28D C1D 173(2)
C28D C29D C30D 168.2(16)
C28E C29D C30D 162.8(15)
C29D C30D C31D 121.4(9)
C29D C30D C35D 124.0(9)
C31D C30D C35D 114.6(9)
C32D C31D C30D 123.0(9)
C31D C32D C33D 123.4(9)
C32D C33D C29C 111.8(8)
C34D C33D C29C 115.3(8)
C34D C33D C32D 110.1(8)
C35D C34D C33D 125.5(9)
C34D C35D C30D 123.0(9)
C8CA N1E C2E 113.9(14)
C8CA N1E C5E 118.5(15)
C5E N1E C2E 126.8(17)
N1E C8CA C4E 112.5(15)
C28E C8CA N1E 122.6(16)
C28E C8CA C4E 124.6(17)
N1E C2E C17E 112.2(17)
N1E C2E C18E 109.3(18)
C3E C2E N1E 102.7(14)
C3E C2E C17E 114(2)
C3E C2E C18E 114.5(19)
C17E C2E C18E 104.6(17)
C2E C3E C4E 111.1(16)
C8CA C4E C3E 98.7(16)
C8CA C4E C19E 113(2)
C8CA C4E C23E 112.3(19)
C19E C4E C3E 114(2)
C19E C4E C23E 111(2)
C23E C4E C3E 107.8(17)
C6E C5E N1E 117(2)
C6E C5E C10E 128(2)
C10E C5E N1E 114(2)
C5E C6E C7E 118(3)
C5E C6E C11E 123(2)
C7E C6E C11E 119(2)
C6E C7E C8E 115(3)
C9E C8E C7E 123(3)
C8E C9E C10E 121(3)
C9E C10E C5E 114(3)
C9E C10E C14E 116(3)
C14E C10E C5E 130(3)
C6E C11E C12E 106(2)
C13E C11E C6E 110(2)
C13E C11E C12E 116(3)
C10E C14E C15E 110(3)
C10E C14E C16E 113(3)
C15E C14E C16E 111(2)
C4E C19E C20E 115(2)
C4E C19E C24E 113(2)
C20E C19E C24E 109(2)
C21E C20E C19E 114(3)
C20E C21E C22E 115(3)
C21E C22E C23E 116(3)
C27E C22E C21E 119(3)
C27E C22E C23E 113(3)
C4E C23E C22E 113(2)
C25E C24E C19E 115(3)
C25E C24E C26E 112(3)
C26E C24E C19E 109(2)
C29D C28E C8CA 168(2)
C1F N1F C2F 109.4(17)
C1F N1F C5F 124.3(18)
C5F N1F C2F 126.4(19)
N1F C1F C4F 112.1(18)
N1F C1F C28F 117(2)
C28F C1F C4F 131(2)
N1F C2F C17F 109.2(18)
N1F C2F C18F 110.4(19)
C3F C2F N1F 107.3(17)
C3F C2F C17F 112(2)
C3F C2F C18F 110(2)
C18F C2F C17F 108.1(19)
C2F C3F C4F 106.7(18)
C1F C4F C3F 99.0(17)
C1F C4F C19F 117(2)
C1F C4F C23F 109(2)
C19F C4F C3F 118(2)
C23F C4F C3F 109(2)
C23F C4F C19F 105(2)
N1F C5F C10F 121(2)
C6F C5F N1F 126(2)
C6F C5F C10F 112.8(19)
C5F C6F C7F 128(2)
C5F C6F C11F 114(2)
C7F C6F C11F 118(2)
C6F C7F C8F 118(2)
C9F C8F C7F 118(3)
C8F C9F C10F 123(3)
C5F C10F C14F 121(2)
C9F C10F C5F 120(2)
C9F C10F C14F 119(2)
C12F C11F C6F 107(2)
C13F C11F C6F 110(3)
C13F C11F C12F 107(3)
C15F C14F C10F 111(2)
C15F C14F C16F 117(3)
C16F C14F C10F 105(2)
C4F C19F C20F 114(2)
C24F C19F C4F 115(2)
C24F C19F C20F 108(2)
C21F C20F C19F 112(2)
C20F C21F C22F 119(3)
C23F C22F C21F 108(3)
C23F C22F C27F 120(3)
C27F C22F C21F 110(3)
C22F C23F C4F 120(2)
C19F C24F C25F 120(3)
C19F C24F C26F 112(3)
C25F C24F C26F 126(3)
C1F C28F C29A 155(4)

loop_
_geom_bond_atom_site_label_1
_geom_bond_atom_site_label_2
_geom_bond_distance
N1A C1A 1.386(16)
N1A C2A 1.479(16)
N1A C5A 1.365(17)
C1A C4A 1.55(2)
C1A C28A 1.377(18)
C2A C3A 1.43(2)
C2A C17A 1.57(2)
C2A C18A 1.522(19)
C3A C4A 1.61(2)
C4A C19A 1.57(2)
C4A C23A 1.51(2)
C5A C6A 1.309(19)
C5A C10A 1.49(2)
C6A C7A 1.42(2)
C6A C11A 1.58(2)
C7A C8A 1.38(2)
C8A C9A 1.35(2)
C9A C10A 1.37(2)
C10A C14A 1.53(2)
C11A C12A 1.59(2)
C11A C13A 1.50(2)
C14A C15A 1.58(2)
C14A C16A 1.55(2)
C19A C20A 1.56(2)
C19A C24A 1.48(3)
C20A C21A 1.47(2)
C21A C22A 1.51(2)
C22A C23A 1.46(2)
C22A C27A 1.48(2)
C24A C25A 1.51(2)
C24A C26A 1.64(2)
C28A C29A 1.320(17)
C29A C30A 1.488(17)
C29A C33B 1.600(15)
C29A C28F 1.42(3)
C30A C31A 1.362(17)
C30A C35A 1.406(18)
C31A C32A 1.388(18)
C32A C33A 1.27(2)
C33A C34A 1.40(3)
C34A C35A 1.40(3)
N1B C1B 1.263(13)
N1B C2B 1.519(14)
N1B C5B 1.353(14)
C1B C4B 1.486(16)
C1B C28B 1.451(17)
C2B C3B 1.447(16)
C2B C17B 1.600(17)
C2B C18B 1.488(16)
C3B C4B 1.672(19)
C4B C19B 1.547(18)
C4B C23B 1.51(2)
C5B C6B 1.317(16)
C5B C10B 1.516(18)
C6B C7B 1.368(18)
C6B C11B 1.623(19)
C7B C8B 1.39(2)
C8B C9B 1.34(2)
C9B C10B 1.336(18)
C10B C14B 1.543(19)
C11B C12B 1.58(2)
C11B C13B 1.49(2)
C14B C15B 1.55(2)
C14B C16B 1.57(2)
C19B C20B 1.554(18)
C19B C24B 1.47(2)
C20B C21B 1.49(2)
C21B C22B 1.52(2)
C22B C23B 1.465(19)
C22B C27B 1.45(2)
C24B C25B 1.52(2)
C24B C26B 1.63(2)
C28B C29B 1.305(17)
C29B C30B 1.309(15)
C30B C31B 1.442(14)
C30B C35B 1.439(15)
C31B C32B 1.308(14)
C32B C33B 1.465(15)
C33B C34B 1.510(14)
C34B C35B 1.329(13)
N1C C1C 1.381(12)
N1C C2C 1.493(13)
N1C C5C 1.397(12)
C1C C4C 1.535(14)
C1C C28C 1.334(14)
C2C C3C 1.510(16)
C2C C17C 1.527(16)
C2C C18C 1.529(15)
C3C C4C 1.583(16)
C4C C19C 1.539(16)
C4C C23C 1.537(16)
C5C C6C 1.399(16)
C5C C10C 1.416(15)
C6C C7C 1.448(19)
C6C C11C 1.526(19)
C7C C8C 1.32(2)
C8C C9C 1.35(2)
C9C C10C 1.358(17)
C10C C14C 1.533(17)
C11C C12C 1.566(18)
C11C C13C 1.490(18)
C14C C15C 1.535(17)
C14C C16C 1.474(19)
C19C C20C 1.54(2)
C19C C24C 1.538(18)
C20C C21C 1.48(2)
C21C C22C 1.51(2)
C22C C23C 1.50(2)
C22C C27C 1.49(2)
C24C C25C 1.51(2)
C24C C26C 1.528(19)
C28C C29C 1.313(13)
C29C C30C 1.468(15)
C29C C33D 1.566(14)
C30C C31C 1.440(17)
C30C C35C 1.394(17)
C31C C32C 1.325(17)
C32C C33C 1.41(2)
C33C C34C 1.40(2)
C34C C35C 1.390(18)
N1D C1D 1.350(19)
N1D C2D 1.51(2)
N1D C5D 1.46(2)
C1D C4D 1.50(3)
C1D C28D 1.35(2)
C2D C3D 1.46(3)
C2D C17D 1.53(3)
C2D C18D 1.54(3)
C3D C4D 1.69(3)
C4D C19D 1.50(3)
C4D C23D 1.54(3)
C5D C6D 1.36(3)
C5D C10D 1.44(3)
C6D C7D 1.40(3)
C6D C11D 1.52(3)
C7D C8D 1.44(4)
C8D C9D 1.33(4)
C9D C10D 1.40(4)
C10D C14D 1.44(4)
C11D C12D 1.60(3)
C11D C13D 1.49(3)
C14D C15D 1.55(3)
C14D C16D 1.54(4)
C19D C20D 1.50(3)
C19D C24D 1.58(3)
C20D C21D 1.42(4)
C21D C22D 1.46(4)
C22D C23D 1.56(4)
C22D C27D 1.47(4)
C24D C25D 1.48(3)
C24D C26D 1.54(3)
C28D C29D 1.26(2)
C29D C30D 1.298(14)
C29D C28E 1.26(2)
C30D C31D 1.454(14)
C30D C35D 1.458(14)
C31D C32D 1.312(13)
C32D C33D 1.515(14)
C33D C34D 1.496(14)
C34D C35D 1.277(13)
N1E C8CA 1.380(19)
N1E C2E 1.50(2)
N1E C5E 1.47(3)
C8CA C4E 1.50(3)
C8CA C28E 1.35(2)
C2E C3E 1.47(3)
C2E C17E 1.52(3)
C2E C18E 1.55(3)
C3E C4E 1.64(3)
C4E C19E 1.52(3)
C4E C23E 1.54(3)
C5E C6E 1.30(3)
C5E C10E 1.45(3)
C6E C7E 1.44(3)
C6E C11E 1.52(3)
C7E C8E 1.47(4)
C8E C9E 1.33(4)
C9E C10E 1.37(4)
C10E C14E 1.45(4)
C11E C12E 1.60(3)
C11E C13E 1.47(3)
C14E C15E 1.532(14)
C14E C16E 1.56(4)
C19E C20E 1.52(4)
C19E C24E 1.57(3)
C20E C21E 1.39(4)
C21E C22E 1.45(4)
C22E C23E 1.57(4)
C22E C27E 1.44(4)
C24E C25E 1.48(3)
C24E C26E 1.56(3)
N1F C1F 1.34(2)
N1F C2F 1.49(2)
N1F C5F 1.38(2)
C1F C4F 1.52(2)
C1F C28F 1.38(2)
C2F C3F 1.44(3)
C2F C17F 1.57(2)
C2F C18F 1.51(2)
C3F C4F 1.59(3)
C4F C19F 1.55(3)
C4F C23F 1.53(3)
C5F C6F 1.33(2)
C5F C10F 1.48(2)
C6F C7F 1.38(3)
C6F C11F 1.61(3)
C7F C8F 1.40(3)
C8F C9F 1.35(3)
C9F C10F 1.37(3)
C10F C14F 1.55(3)
C11F C12F 1.59(3)
C11F C13F 1.50(3)
C14F C15F 1.53(3)
C14F C16F 1.55(3)
C19F C20F 1.56(3)
C19F C24F 1.46(3)
C20F C21F 1.44(3)
C21F C22F 1.52(3)
C22F C23F 1.43(3)
C22F C27F 1.46(3)
C24F C25F 1.50(3)
C24F C26F 1.58(3)
